data_4119914
loop_
_publ_author_name
'Xiaoping Yang'
'Desmond Schipper'
'Richard A. Jones'
'Lauren A. Lytwak'
'Bradley J. Holliday'
'Shaoming Huang'

_publ_section_title
;
 Anion-Dependent Self-Assembly of Near-Infrared Luminescent 24- and
 32-Metal Cd-Ln Complexes with Drum-like Architectures
;
_journal_name_full 'Journal of the American Chemical Society'
_journal_page_first 8468
_journal_page_last 8471
_journal_paper_doi 10.1021/ja4031243
_journal_volume 135
_journal_year 2013
_chemical_formula_sum 'C250 H312 Cd18 Cl10 N18 O88 Yb6'
_chemical_formula_weight 8393.12
_chemical_name_systematic
; 
 ? 
;
_space_group_IT_number 15
_symmetry_cell_setting monoclinic
_symmetry_space_group_name_Hall '-C 2yc'
_symmetry_space_group_name_H-M 'C 1 2/c 1'
_atom_sites_solution_hydrogens geom
_atom_sites_solution_primary direct
_atom_sites_solution_secondary difmap
_audit_creation_method SHELXL-97
_cell_angle_alpha 90.00
_cell_angle_beta 112.95(3)
_cell_angle_gamma 90.00
_cell_formula_units_Z 4
_cell_length_a 41.902(8)
_cell_length_b 22.836(5)
_cell_length_c 47.352(10)
_cell_measurement_reflns_used 30921
_cell_measurement_temperature 223(2)
_cell_measurement_theta_max 27.79
_cell_measurement_theta_min 2.18
_cell_volume 41723(18)
_computing_cell_refinement 'Collect software, Nonius B.V. 1998'
_computing_data_collection 'Collect software, Nonius B.V. 1998'
_computing_data_reduction
;
DENZO and Scalepack (Otwinoski and Minor, 1997)
;
_computing_molecular_graphics 'XP SHELXTL/PC, Siemens Analytical'
_computing_structure_refinement 'XL SHELXTL/PC, Siemens Analytical'
_computing_structure_solution
;

SIR97 - Altomare A., Burla M.C., Camalli M., Cascarano G.L., Giacovazzo C., 
Guagliardi A., Moliterni A.G.G., Polidori G.,Spagna R.
;
_diffrn_ambient_temperature 223(1)
_diffrn_detector_area_resol_mean 13.6612
_diffrn_measured_fraction_theta_full 0.980
_diffrn_measured_fraction_theta_max 0.980
_diffrn_measurement_device_type 'Mercury2 (2x2 bin mode)'
_diffrn_measurement_method dtprofit.ref
_diffrn_radiation_monochromator 'Graphite Monochromator'
_diffrn_radiation_source 'Sealed tube'
_diffrn_radiation_type MoK\a
_diffrn_radiation_wavelength 0.710747
_diffrn_reflns_av_R_equivalents 0.0505
_diffrn_reflns_av_sigmaI/netI 0.0677
_diffrn_reflns_limit_h_max 49
_diffrn_reflns_limit_h_min -49
_diffrn_reflns_limit_k_max 27
_diffrn_reflns_limit_k_min -27
_diffrn_reflns_limit_l_max 47
_diffrn_reflns_limit_l_min -56
_diffrn_reflns_number 99982
_diffrn_reflns_theta_full 25.00
_diffrn_reflns_theta_max 25.00
_diffrn_reflns_theta_min 1.53
_exptl_absorpt_coefficient_mu 2.348
_exptl_absorpt_correction_T_max 1.0000
_exptl_absorpt_correction_T_min 0.5830
_exptl_absorpt_correction_type multi-scan
_exptl_absorpt_process_details 'DENZO and Scalepack (Otwinoski and Minor, 1997)'
_exptl_crystal_colour Yellow
_exptl_crystal_density_diffrn 1.336
_exptl_crystal_description Block
_exptl_crystal_F_000 16384
_exptl_crystal_size_max 0.16
_exptl_crystal_size_mid 0.13
_exptl_crystal_size_min 0.09
_refine_diff_density_max 4.244
_refine_diff_density_min -1.654
_refine_diff_density_rms 0.152
_refine_ls_extinction_method none
_refine_ls_goodness_of_fit_ref 1.058
_refine_ls_hydrogen_treatment constr
_refine_ls_matrix_type fullcycle
_refine_ls_number_parameters 1786
_refine_ls_number_reflns 36015
_refine_ls_number_restraints 1194
_refine_ls_restrained_S_all 1.062
_refine_ls_R_factor_all 0.0671
_refine_ls_R_factor_gt 0.0550
_refine_ls_shift/su_max 0.000
_refine_ls_shift/su_mean 0.000
_refine_ls_structure_factor_coef Fsqd
_refine_ls_weighting_details 'calc w=1/[\s^2^(Fo^2^)+(0.0936P)^2^+0.0000P] where P=(Fo^2^+2Fc^2^)/3'
_refine_ls_weighting_scheme calc
_refine_ls_wR_factor_gt 0.1548
_refine_ls_wR_factor_ref 0.1657
_reflns_number_gt 28191
_reflns_number_total 36015
_reflns_threshold_expression >2sigma(I)
_cod_data_source_file ja4031243_si_009.cif
_cod_data_source_block complex-5
_cod_original_cell_volume 41723(15)
_cod_original_sg_symbol_Hall -C2yc
_cod_database_code 4119914

loop_
_symmetry_equiv_pos_as_xyz
'x, y, z'
'-x, y, -z+1/2'
'x+1/2, y+1/2, z'
'-x+1/2, y+1/2, -z+1/2'
'-x, -y, -z'
'x, -y, z-1/2'
'-x+1/2, -y+1/2, -z'
'x+1/2, -y+1/2, z-1/2'

loop_
_atom_site_label
_atom_site_type_symbol
_atom_site_fract_x
_atom_site_fract_y
_atom_site_fract_z
_atom_site_U_iso_or_equiv
_atom_site_adp_type
_atom_site_occupancy
_atom_site_symmetry_multiplicity
_atom_site_calc_flag
_atom_site_refinement_flags
_atom_site_disorder_assembly
_atom_site_disorder_group
Yb1 Yb 0.352915(7) 0.880368(13) 0.230337(7) 0.03259(8) Uani 1 1 d U . .
Yb2 Yb 0.385191(8) 0.478856(14) 0.261845(7) 0.03480(9) Uani 1 1 d U . .
Yb3 Yb 0.531750(9) 0.737441(14) 0.415175(7) 0.03858(9) Uani 1 1 d U . .
Cd1 Cd 0.239473(13) 0.69107(2) 0.197224(12) 0.03810(13) Uani 1 1 d U . .
Cd2 Cd 0.339702(13) 0.60227(2) 0.210094(12) 0.03519(12) Uani 1 1 d U . .
Cd3 Cd 0.447368(14) 0.41882(2) 0.333075(12) 0.03903(13) Uani 1 1 d U . .
Cd4 Cd 0.435916(15) 0.45271(3) 0.402048(12) 0.04525(15) Uani 1 1 d U . .
Cd5 Cd 0.504746(13) 0.58732(2) 0.384454(11) 0.03751(13) Uani 1 1 d U . .
Cd6 Cd 0.515771(14) 0.89404(2) 0.406161(12) 0.03899(13) Uani 1 1 d U . .
Cd7 Cd 0.432952(15) 0.94312(3) 0.400319(13) 0.05073(16) Uani 1 1 d U . .
Cd8 Cd 0.429261(13) 0.89835(2) 0.304177(12) 0.03652(13) Uani 1 1 d U . .
Cd9 Cd 0.289734(13) 0.78952(2) 0.172667(12) 0.03561(12) Uani 1 1 d U . .
Cl1 Cl 0.38111(9) 0.59349(19) 0.26786(7) 0.1089(12) Uani 1 1 d U . .
Cl2 Cl 0.39310(8) 0.80730(13) 0.28157(8) 0.0969(10) Uani 1 1 d U . .
Cl3 Cl 0.43080(6) 0.96211(13) 0.45092(5) 0.0738(8) Uani 1 1 d U . .
Cl4 Cl 0.38658(6) 0.39307(10) 0.40009(5) 0.0590(6) Uani 1 1 d U . .
Cl5 Cl 0.18626(5) 0.74087(8) 0.19390(5) 0.0483(5) Uani 1 1 d U . .
N1 N 0.37586(16) 0.4055(3) 0.21994(14) 0.0424(15) Uani 1 1 d U . .
N2 N 0.54534(15) 0.5220(2) 0.41398(13) 0.0348(13) Uani 1 1 d U . .
N3 N 0.28093(19) 0.7933(3) 0.12278(15) 0.0495(17) Uani 1 1 d U . .
N4 N 0.55616(17) 0.9606(3) 0.40630(17) 0.0561(18) Uani 1 1 d U . .
N5 N 0.44469(15) 0.9957(2) 0.31124(13) 0.0375(14) Uani 1 1 d U . .
N6 N 0.35682(14) 0.9764(2) 0.20728(14) 0.0345(13) Uani 1 1 d U . .
N7 N 0.30398(15) 0.5668(3) 0.16336(12) 0.0353(13) Uani 1 1 d U . .
N8 N 0.59403(15) 0.7224(3) 0.44791(12) 0.0367(14) Uani 1 1 d U . .
N9 N 0.48889(18) 0.3533(3) 0.33428(15) 0.0565(18) Uani 1 1 d U . .
O1 O 0.41483(14) 0.3259(2) 0.33195(11) 0.0461(13) Uani 1 1 d U . .
O2 O 0.40677(13) 0.3935(2) 0.28506(11) 0.0398(12) Uani 1 1 d U . .
O3 O 0.53307(12) 0.6430(2) 0.42821(10) 0.0372(11) Uani 1 1 d U . .
O4 O 0.53787(15) 0.7169(2) 0.47059(11) 0.0484(13) Uani 1 1 d U . .
O5 O 0.21430(13) 0.6240(2) 0.15484(12) 0.0433(12) Uani 1 1 d U . .
O6 O 0.24931(12) 0.7185(2) 0.15597(10) 0.0357(11) Uani 1 1 d U . .
O7 O 0.48279(13) 0.9738(2) 0.39851(11) 0.0442(13) Uani 1 1 d U . .
O8 O 0.43079(16) 1.0453(3) 0.38783(15) 0.0722(19) Uani 1 1 d U . .
O9 O 0.31311(12) 0.9505(2) 0.24321(11) 0.0379(11) Uani 1 1 d U . .
O10 O 0.37878(11) 0.9403(2) 0.27014(10) 0.0332(10) Uani 1 1 d U . .
O11 O 0.30688(12) 0.88656(19) 0.18539(11) 0.0364(11) Uani 1 1 d U . .
O12 O 0.24058(12) 0.8601(2) 0.15819(12) 0.0440(12) Uani 1 1 d U . .
O13 O 0.33186(13) 0.4203(2) 0.25713(11) 0.0440(13) Uani 1 1 d U . .
O14 O 0.33531(11) 0.5060(2) 0.22330(10) 0.0354(11) Uani 1 1 d U . .
O15 O 0.55261(13) 0.8230(2) 0.43739(11) 0.0399(12) Uani 1 1 d U . .
O16 O 0.53641(13) 0.9174(2) 0.46188(12) 0.0490(14) Uani 1 1 d U . .
O17 O 0.48786(16) 0.4124(3) 0.44283(12) 0.0589(16) Uani 1 1 d U . .
O18 O 0.46992(14) 0.4026(2) 0.38381(11) 0.0473(13) Uani 1 1 d U . .
O19 O 0.41372(12) 0.5130(2) 0.23465(11) 0.0384(11) Uani 1 1 d U . .
O20 O 0.38979(11) 0.5865(2) 0.20187(10) 0.0345(11) Uani 1 1 d U . .
O21 O 0.28431(18) 0.6154(3) 0.21631(15) 0.0691(19) Uani 1 1 d U . .
O22 O 0.24960(13) 0.6342(2) 0.23928(13) 0.0497(13) Uani 1 1 d U . .
O23 O 0.33636(12) 0.6997(2) 0.19164(12) 0.0461(13) Uani 1 1 d U . .
O24 O 0.34742(12) 0.7920(2) 0.20329(11) 0.0374(11) Uani 1 1 d U . .
O25 O 0.27895(13) 0.7657(2) 0.21433(11) 0.0382(11) Uani 1 1 d U . .
O26 O 0.31503(13) 0.8309(2) 0.24541(11) 0.0431(12) Uani 1 1 d U . .
O27 O 0.40341(11) 0.8768(2) 0.22577(11) 0.0347(11) Uani 1 1 d U . .
O28 O 0.45270(13) 0.8828(2) 0.26730(11) 0.0384(11) Uani 1 1 d U . .
O29 O 0.37680(15) 0.9223(3) 0.37297(13) 0.0681(18) Uani 1 1 d U . .
O30 O 0.40747(15) 0.9176(3) 0.34460(13) 0.0647(17) Uani 1 1 d U . .
O31 O 0.48083(13) 0.8739(2) 0.34490(11) 0.0411(12) Uani 1 1 d U . .
O32 O 0.51362(15) 0.8122(2) 0.37772(11) 0.0467(13) Uani 1 1 d U . .
O33 O 0.46638(13) 0.8610(2) 0.41085(12) 0.0467(13) Uani 1 1 d U . .
O34 O 0.48369(15) 0.7689(2) 0.42316(13) 0.0517(14) Uani 1 1 d U . .
O35 O 0.55509(14) 0.7089(2) 0.38255(11) 0.0434(12) Uani 1 1 d U . .
O36 O 0.54022(13) 0.6219(2) 0.36075(11) 0.0374(11) Uani 1 1 d U . .
O37 O 0.48477(17) 0.6929(3) 0.37693(14) 0.0630(17) Uani 1 1 d U . .
O38 O 0.44895(17) 0.6274(4) 0.36248(15) 0.085(2) Uani 1 1 d U . .
O39 O 0.47056(15) 0.5429(3) 0.41098(14) 0.0566(15) Uani 1 1 d U . .
O40 O 0.43138(16) 0.5304(3) 0.43016(13) 0.0566(15) Uani 1 1 d U . .
O41 O 0.41197(13) 0.4708(2) 0.35000(11) 0.0424(12) Uani 1 1 d U . .
O42 O 0.37230(13) 0.4929(2) 0.30440(10) 0.0427(12) Uani 1 1 d U . .
O43 O 0.48136(14) 0.5201(2) 0.34349(11) 0.0446(13) Uani 1 1 d U . .
O44 O 0.44109(13) 0.4947(2) 0.29971(11) 0.0395(12) Uani 1 1 d U . .
C1 C 0.4209(3) 0.2878(4) 0.35787(18) 0.058(2) Uani 1 1 d U . .
H1A H 0.4052 0.2551 0.3516 0.087 Uiso 1 1 calc R . .
H1B H 0.4171 0.3090 0.3738 0.087 Uiso 1 1 calc R . .
H1C H 0.4443 0.2738 0.3655 0.087 Uiso 1 1 calc R . .
C2 C 0.4045(2) 0.2977(4) 0.30365(18) 0.050(2) Uani 1 1 d U . .
C3 C 0.3992(3) 0.2396(4) 0.2984(2) 0.070(3) Uani 1 1 d U . .
H3A H 0.4036 0.2141 0.3148 0.084 Uiso 1 1 calc R . .
C4 C 0.3873(3) 0.2176(5) 0.2685(2) 0.084(3) Uani 1 1 d U . .
H4A H 0.3851 0.1773 0.2656 0.100 Uiso 1 1 calc R . .
C5 C 0.3791(3) 0.2514(4) 0.2448(2) 0.074(3) Uani 1 1 d U . .
H5A H 0.3693 0.2358 0.2251 0.088 Uiso 1 1 calc R . .
C6 C 0.3855(2) 0.3149(4) 0.24924(18) 0.050(2) Uani 1 1 d U . .
C7 C 0.3992(2) 0.3373(3) 0.27899(18) 0.0445(18) Uani 1 1 d U . .
C8 C 0.3758(2) 0.3494(4) 0.22170(18) 0.049(2) Uani 1 1 d U . .
H8A H 0.3687 0.3289 0.2033 0.058 Uiso 1 1 calc R . .
C9 C 0.36676(18) 0.4271(3) 0.18818(16) 0.0399(17) Uani 1 1 d U . .
H9A H 0.3611 0.4684 0.1874 0.060 Uiso 1 1 calc R . .
H9B H 0.3463 0.4066 0.1746 0.060 Uiso 1 1 calc R . .
C10 C 0.6048(2) 0.4189(4) 0.32315(17) 0.0456(19) Uani 1 1 d U . .
H10A H 0.5831 0.4316 0.3073 0.068 Uiso 1 1 calc R . .
H10B H 0.6027 0.3775 0.3268 0.068 Uiso 1 1 calc R . .
C11 C 0.6106(2) 0.4519(4) 0.35191(17) 0.0457(19) Uani 1 1 d U . .
H11A H 0.6118 0.4934 0.3482 0.055 Uiso 1 1 calc R . .
H11B H 0.6327 0.4402 0.3676 0.055 Uiso 1 1 calc R . .
C12 C 0.5819(2) 0.4410(4) 0.36351(18) 0.051(2) Uani 1 1 d U . .
H12A H 0.5598 0.4402 0.3461 0.061 Uiso 1 1 calc R . .
H12B H 0.5854 0.4028 0.3732 0.061 Uiso 1 1 calc R . .
C13 C 0.5802(2) 0.4868(3) 0.38624(17) 0.0422(18) Uani 1 1 d U . .
H13A H 0.6025 0.4894 0.4033 0.051 Uiso 1 1 calc R . .
H13B H 0.5749 0.5247 0.3763 0.051 Uiso 1 1 calc R . .
C14 C 0.5526(2) 0.4706(3) 0.39809(17) 0.0434(18) Uani 1 1 d U . .
H14A H 0.5316 0.4587 0.3811 0.052 Uiso 1 1 calc R . .
H14B H 0.5605 0.4379 0.4122 0.052 Uiso 1 1 calc R . .
C15 C 0.55959(19) 0.5197(4) 0.44359(18) 0.0445(18) Uani 1 1 d U . .
H15A H 0.5710 0.4851 0.4521 0.053 Uiso 1 1 calc R . .
C16 C 0.55972(18) 0.5653(3) 0.46515(16) 0.0391(17) Uani 1 1 d U . .
C17 C 0.5754(2) 0.5491(4) 0.49597(17) 0.048(2) Uani 1 1 d U . .
H17A H 0.5838 0.5112 0.5011 0.058 Uiso 1 1 calc R . .
C18 C 0.5785(2) 0.5898(4) 0.51959(18) 0.055(2) Uani 1 1 d U . .
H18A H 0.5889 0.5791 0.5401 0.066 Uiso 1 1 calc R . .
C19 C 0.5658(2) 0.6450(4) 0.51146(17) 0.052(2) Uani 1 1 d U . .
H19A H 0.5673 0.6717 0.5268 0.062 Uiso 1 1 calc R . .
C20 C 0.5509(2) 0.6624(3) 0.48120(17) 0.0418(17) Uani 1 1 d U . .
C21 C 0.54704(19) 0.6223(3) 0.45668(15) 0.0361(16) Uani 1 1 d U . .
C22 C 0.5306(2) 0.7543(4) 0.49215(18) 0.053(2) Uani 1 1 d U . .
H22A H 0.5284 0.7308 0.5081 0.080 Uiso 1 1 calc R . .
H22B H 0.5093 0.7751 0.4816 0.080 Uiso 1 1 calc R . .
H22C H 0.5491 0.7818 0.5010 0.080 Uiso 1 1 calc R . .
C23 C 0.1959(2) 0.5718(4) 0.1554(2) 0.056(2) Uani 1 1 d U . .
H23A H 0.2031 0.5409 0.1454 0.085 Uiso 1 1 calc R . .
H23B H 0.1715 0.5785 0.1448 0.085 Uiso 1 1 calc R . .
H23C H 0.2009 0.5610 0.1762 0.085 Uiso 1 1 calc R . .
C24 C 0.21626(18) 0.6392(3) 0.12715(17) 0.0410(17) Uani 1 1 d U . .
C25 C 0.2017(2) 0.6081(4) 0.1003(2) 0.055(2) Uani 1 1 d U . .
H25A H 0.1892 0.5741 0.0997 0.066 Uiso 1 1 calc R . .
C26 C 0.2056(2) 0.6276(4) 0.0743(2) 0.056(2) Uani 1 1 d U . .
H26A H 0.1962 0.6065 0.0561 0.068 Uiso 1 1 calc R . .
C27 C 0.2237(2) 0.6786(4) 0.07553(18) 0.053(2) Uani 1 1 d U . .
H27A H 0.2253 0.6918 0.0575 0.064 Uiso 1 1 calc R . .
C28 C 0.2403(2) 0.7124(4) 0.10289(17) 0.0460(19) Uani 1 1 d U . .
C29 C 0.23616(18) 0.6920(3) 0.12994(16) 0.0379(16) Uani 1 1 d U . .
C30 C 0.2599(2) 0.7600(4) 0.10043(19) 0.052(2) Uani 1 1 d U . .
H30A H 0.2579 0.7695 0.0807 0.062 Uiso 1 1 calc R . .
C31 C 0.3013(3) 0.8370(5) 0.1146(2) 0.078(3) Uani 1 1 d U . .
H31A H 0.3010 0.8739 0.1246 0.094 Uiso 1 1 calc R . .
H31B H 0.2915 0.8433 0.0926 0.094 Uiso 1 1 calc R . .
C32 C 0.3384(3) 0.8149(5) 0.1247(3) 0.088(3) Uani 1 1 d DU . .
H32A H 0.3398 0.7796 0.1138 0.106 Uiso 1 1 calc R A 1
H32B H 0.3488 0.8077 0.1466 0.106 Uiso 1 1 calc R A 1
C33 C 0.3560(6) 0.8701(8) 0.1151(5) 0.076(7) Uani 0.58(3) 1 d PDU . 1
H33A H 0.3362 0.8916 0.1011 0.114 Uiso 0.58(3) 1 calc PR . 1
H33B H 0.3647 0.8934 0.1337 0.114 Uiso 0.58(3) 1 calc PR . 1
C33' C 0.3753(4) 0.8513(8) 0.1348(4) 0.033(6) Uani 0.42(3) 1 d PDU . 2
H33D H 0.3697 0.8926 0.1345 0.049 Uiso 0.42(3) 1 calc PR . 2
H33F H 0.3890 0.8413 0.1560 0.049 Uiso 0.42(3) 1 calc PR . 2
C34 C 0.6246(4) 0.8770(7) 0.3945(4) 0.043(5) Uani 0.53(3) 1 d PDU . 1
H34A H 0.6368 0.8998 0.4128 0.065 Uiso 0.53(3) 1 calc PR . 1
H34B H 0.6218 0.8384 0.4018 0.065 Uiso 0.53(3) 1 calc PR . 1
C34' C 0.6091(6) 0.8470(9) 0.3767(6) 0.064(8) Uani 0.47(3) 1 d PDU . 2
H34D H 0.6232 0.8318 0.3969 0.096 Uiso 0.47(3) 1 calc PR . 2
H34F H 0.5923 0.8168 0.3664 0.096 Uiso 0.47(3) 1 calc PR . 2
C99 C 0.4902(5) 0.4074(9) 0.2542(4) 0.064(6) Uani 0.55(2) 1 d PDU . 1
H99A H 0.4728 0.3793 0.2422 0.095 Uiso 0.55(2) 1 calc PR . 1
H99C H 0.4793 0.4457 0.2500 0.095 Uiso 0.55(2) 1 calc PR . 1
C99' C 0.4972(6) 0.3602(11) 0.2591(4) 0.067(8) Uani 0.45(2) 1 d PDU . 2
H99D H 0.5067 0.3224 0.2676 0.100 Uiso 0.45(2) 1 calc PR . 2
H99E H 0.4724 0.3535 0.2495 0.100 Uiso 0.45(2) 1 calc PR . 2
C35 C 0.5870(3) 0.9030(6) 0.3821(3) 0.106(4) Uani 1 1 d DU . .
H35A H 0.5826 0.9292 0.3649 0.127 Uiso 1 1 calc R . 1
H35B H 0.5694 0.8728 0.3767 0.127 Uiso 1 1 calc R . 1
C36 C 0.5904(3) 0.9350(5) 0.4108(3) 0.080(3) Uani 1 1 d U . .
H36A H 0.5978 0.9082 0.4281 0.096 Uiso 1 1 calc R . .
H36B H 0.6076 0.9658 0.4151 0.096 Uiso 1 1 calc R . .
C37 C 0.5523(2) 1.0176(4) 0.4045(2) 0.063(2) Uani 1 1 d U . .
H37A H 0.5721 1.0390 0.4068 0.075 Uiso 1 1 calc R . .
C38 C 0.5216(2) 1.0517(4) 0.3994(2) 0.057(2) Uani 1 1 d U . .
C39 C 0.5262(3) 1.1126(5) 0.3966(3) 0.084(3) Uani 1 1 d U . .
H39A H 0.5473 1.1275 0.3977 0.101 Uiso 1 1 calc R . .
C40 C 0.4971(4) 1.1505(6) 0.3918(3) 0.106(4) Uani 1 1 d U . .
H40A H 0.5000 1.1907 0.3911 0.127 Uiso 1 1 calc R . .
C41 C 0.4649(3) 1.1285(4) 0.3884(2) 0.079(3) Uani 1 1 d U . .
H41A H 0.4461 1.1535 0.3846 0.094 Uiso 1 1 calc R . .
C42 C 0.4613(3) 1.0706(4) 0.3905(2) 0.063(3) Uani 1 1 d U . .
C43 C 0.4894(2) 1.0300(4) 0.39685(18) 0.052(2) Uani 1 1 d U . .
C44 C 0.4050(3) 1.0824(6) 0.3915(3) 0.109(4) Uani 1 1 d U . .
H44A H 0.4031 1.1180 0.3801 0.163 Uiso 1 1 calc R . .
H44B H 0.4116 1.0915 0.4128 0.163 Uiso 1 1 calc R . .
H44C H 0.3831 1.0626 0.3840 0.163 Uiso 1 1 calc R . .
C45 C 0.27582(18) 0.9465(4) 0.2350(2) 0.049(2) Uani 1 1 d U . .
H45A H 0.2697 0.9682 0.2495 0.074 Uiso 1 1 calc R . .
H45B H 0.2694 0.9062 0.2352 0.074 Uiso 1 1 calc R . .
H45C H 0.2638 0.9624 0.2149 0.074 Uiso 1 1 calc R . .
C46 C 0.32981(18) 0.9980(3) 0.26115(16) 0.0347(15) Uani 1 1 d U . .
C47 C 0.3131(2) 1.0472(3) 0.26445(18) 0.0450(18) Uani 1 1 d U . .
H47A H 0.2892 1.0505 0.2546 0.054 Uiso 1 1 calc R . .
C48 C 0.3331(2) 1.0933(4) 0.2832(2) 0.051(2) Uani 1 1 d U . .
H48A H 0.3225 1.1275 0.2858 0.061 Uiso 1 1 calc R . .
C49 C 0.36792(18) 1.0865(3) 0.29723(18) 0.0418(18) Uani 1 1 d U . .
H49A H 0.3807 1.1169 0.3095 0.050 Uiso 1 1 calc R . .
C50 C 0.38601(19) 1.0359(3) 0.29438(17) 0.0394(17) Uani 1 1 d U . .
C51 C 0.36570(19) 0.9905(3) 0.27507(17) 0.0383(16) Uani 1 1 d U . .
C52 C 0.42340(18) 1.0372(3) 0.30867(17) 0.0412(17) Uani 1 1 d U . .
H52A H 0.4332 1.0729 0.3171 0.049 Uiso 1 1 calc R . .
C53 C 0.48167(18) 1.0091(3) 0.32421(18) 0.0430(18) Uani 1 1 d U . .
H53A H 0.4936 0.9802 0.3398 0.052 Uiso 1 1 calc R . .
H53B H 0.4852 1.0471 0.3341 0.052 Uiso 1 1 calc R . .
C54 C 0.49738(18) 1.0094(3) 0.29998(16) 0.0366(16) Uani 1 1 d U . .
H54A H 0.4901 0.9745 0.2874 0.044 Uiso 1 1 calc R . .
H54B H 0.4888 1.0432 0.2867 0.044 Uiso 1 1 calc R . .
C55 C 0.53641(18) 1.0116(3) 0.31425(17) 0.0395(17) Uani 1 1 d U . .
H55A H 0.5448 0.9767 0.3266 0.047 Uiso 1 1 calc R . .
H55B H 0.5434 1.0451 0.3279 0.047 Uiso 1 1 calc R . .
C56 C 0.55368(18) 1.0158(3) 0.29134(17) 0.0378(16) Uani 1 1 d U . .
H56A H 0.5420 0.9893 0.2744 0.045 Uiso 1 1 calc R . .
H56B H 0.5509 1.0552 0.2832 0.045 Uiso 1 1 calc R . .
C57 C 0.59181(19) 1.0009(3) 0.30517(17) 0.0422(18) Uani 1 1 d U . .
H57B H 0.5946 0.9610 0.3128 0.063 Uiso 1 1 calc R . .
H57C H 0.6034 1.0266 0.3225 0.063 Uiso 1 1 calc R . .
C58 C 0.39087(18) 1.0072(3) 0.21816(17) 0.0378(16) Uani 1 1 d U . .
H58A H 0.4060 0.9910 0.2377 0.057 Uiso 1 1 calc R . .
H58B H 0.3875 1.0484 0.2212 0.057 Uiso 1 1 calc R . .
C59 C 0.3316(2) 1.0078(3) 0.19049(19) 0.0484(19) Uani 1 1 d U . .
H59A H 0.3365 1.0467 0.1881 0.058 Uiso 1 1 calc R . .
C60 C 0.29522(19) 0.9893(3) 0.17443(19) 0.0459(19) Uani 1 1 d U . .
C61 C 0.2711(2) 1.0335(4) 0.1616(2) 0.067(3) Uani 1 1 d U . .
H61A H 0.2785 1.0721 0.1629 0.081 Uiso 1 1 calc R . .
C62 C 0.2356(2) 1.0210(4) 0.1467(2) 0.070(3) Uani 1 1 d U . .
H62A H 0.2196 1.0507 0.1381 0.085 Uiso 1 1 calc R . .
C63 C 0.2252(2) 0.9624(4) 0.1450(2) 0.056(2) Uani 1 1 d U . .
H63A H 0.2018 0.9533 0.1352 0.067 Uiso 1 1 calc R . .
C64 C 0.24864(18) 0.9178(3) 0.15727(17) 0.0401(17) Uani 1 1 d U . .
C65 C 0.28449(19) 0.9302(3) 0.17322(17) 0.0410(17) Uani 1 1 d U . .
C66 C 0.2043(2) 0.8441(4) 0.14308(18) 0.051(2) Uani 1 1 d U . .
H66A H 0.1901 0.8760 0.1444 0.077 Uiso 1 1 calc R . .
H66B H 0.1997 0.8102 0.1529 0.077 Uiso 1 1 calc R . .
H66C H 0.1991 0.8354 0.1219 0.077 Uiso 1 1 calc R . .
C67 C 0.3262(2) 0.3824(4) 0.27900(18) 0.050(2) Uani 1 1 d U . .
H67A H 0.3018 0.3769 0.2733 0.075 Uiso 1 1 calc R . .
H67B H 0.3361 0.3997 0.2990 0.075 Uiso 1 1 calc R . .
H67C H 0.3370 0.3452 0.2792 0.075 Uiso 1 1 calc R . .
C68 C 0.30513(17) 0.4237(3) 0.22839(16) 0.0360(16) Uani 1 1 d U . .
C69 C 0.2771(2) 0.3854(4) 0.21788(19) 0.0473(19) Uani 1 1 d U . .
H69A H 0.2750 0.3555 0.2304 0.057 Uiso 1 1 calc R . .
C70 C 0.2524(2) 0.3927(3) 0.18828(19) 0.050(2) Uani 1 1 d U . .
H70A H 0.2337 0.3670 0.1806 0.060 Uiso 1 1 calc R . .
C71 C 0.25544(19) 0.4378(3) 0.17029(17) 0.0438(18) Uani 1 1 d U . .
H71A H 0.2390 0.4414 0.1503 0.053 Uiso 1 1 calc R . .
C72 C 0.28245(18) 0.4786(3) 0.18098(16) 0.0360(16) Uani 1 1 d U . .
C73 C 0.30821(16) 0.4711(3) 0.21100(16) 0.0335(15) Uani 1 1 d U . .
C74 C 0.28348(17) 0.5214(3) 0.15933(16) 0.0349(16) Uani 1 1 d U . .
H74A H 0.2672 0.5163 0.1394 0.042 Uiso 1 1 calc R . .
C75 C 0.30065(17) 0.6026(3) 0.13676(15) 0.0352(16) Uani 1 1 d U . .
H75A H 0.3005 0.6436 0.1422 0.042 Uiso 1 1 calc R . .
H75B H 0.2785 0.5942 0.1203 0.042 Uiso 1 1 calc R . .
C76 C 0.32879(18) 0.5931(3) 0.12535(16) 0.0397(17) Uani 1 1 d U . .
H76A H 0.3255 0.5554 0.1152 0.048 Uiso 1 1 calc R . .
H76B H 0.3509 0.5923 0.1427 0.048 Uiso 1 1 calc R . .
C77 C 0.32975(19) 0.6398(3) 0.10332(17) 0.0414(17) Uani 1 1 d U . .
H77A H 0.3357 0.6768 0.1142 0.050 Uiso 1 1 calc R . .
H77B H 0.3067 0.6438 0.0874 0.050 Uiso 1 1 calc R . .
C78 C 0.3553(2) 0.6282(3) 0.08834(17) 0.0423(18) Uani 1 1 d U . .
H78A H 0.3456 0.5986 0.0726 0.063 Uiso 1 1 calc R . .
H78B H 0.3764 0.6124 0.1036 0.063 Uiso 1 1 calc R . .
C79 C 0.6356(2) 0.6829(3) 0.42628(17) 0.0415(18) Uani 1 1 d U . .
H79A H 0.6567 0.6993 0.4414 0.062 Uiso 1 1 calc R . .
H79B H 0.6252 0.7123 0.4106 0.062 Uiso 1 1 calc R . .
C80 C 0.6108(2) 0.6682(4) 0.44140(18) 0.0449(18) Uani 1 1 d U . .
H80A H 0.6233 0.6477 0.4605 0.054 Uiso 1 1 calc R . .
H80B H 0.5930 0.6422 0.4281 0.054 Uiso 1 1 calc R . .
C81 C 0.61225(18) 0.7511(3) 0.47132(16) 0.0378(17) Uani 1 1 d U . .
H81A H 0.6340 0.7355 0.4828 0.045 Uiso 1 1 calc R . .
C82 C 0.60368(19) 0.8056(3) 0.48270(16) 0.0385(17) Uani 1 1 d U . .
C83 C 0.6257(2) 0.8232(4) 0.51239(19) 0.057(2) Uani 1 1 d U . .
H83A H 0.6452 0.8014 0.5237 0.068 Uiso 1 1 calc R . .
C84 C 0.6174(2) 0.8748(4) 0.52483(19) 0.055(2) Uani 1 1 d U . .
H84A H 0.6322 0.8875 0.5442 0.066 Uiso 1 1 calc R . .
C85 C 0.5880(2) 0.9062(3) 0.50877(18) 0.048(2) Uani 1 1 d U . .
H85A H 0.5826 0.9391 0.5176 0.057 Uiso 1 1 calc R . .
C86 C 0.5663(2) 0.8892(3) 0.47944(16) 0.0419(18) Uani 1 1 d U . .
C87 C 0.5734(2) 0.8379(3) 0.46556(17) 0.0399(17) Uani 1 1 d U . .
C88 C 0.5288(2) 0.9720(4) 0.47290(19) 0.059(2) Uani 1 1 d U . .
H88A H 0.5287 0.9665 0.4930 0.089 Uiso 1 1 calc R . .
H88B H 0.5065 0.9857 0.4592 0.089 Uiso 1 1 calc R . .
H88C H 0.5462 1.0003 0.4739 0.089 Uiso 1 1 calc R . .
C89 C 0.5004(2) 0.4304(5) 0.4739(2) 0.069(3) Uani 1 1 d U . .
H89A H 0.5137 0.3993 0.4868 0.104 Uiso 1 1 calc R . .
H89B H 0.4812 0.4396 0.4794 0.104 Uiso 1 1 calc R . .
H89C H 0.5148 0.4644 0.4766 0.104 Uiso 1 1 calc R . .
C90 C 0.5076(2) 0.3758(4) 0.43423(19) 0.058(2) Uani 1 1 d U . .
C91 C 0.5358(3) 0.3460(5) 0.4536(2) 0.078(3) Uani 1 1 d U . .
H91A H 0.5430 0.3502 0.4747 0.094 Uiso 1 1 calc R . .
C92 C 0.5535(3) 0.3095(6) 0.4415(3) 0.100(4) Uani 1 1 d U . .
H92A H 0.5723 0.2884 0.4549 0.120 Uiso 1 1 calc R . .
C93 C 0.5444(3) 0.3029(5) 0.4095(3) 0.084(3) Uani 1 1 d U . .
H93A H 0.5566 0.2780 0.4019 0.101 Uiso 1 1 calc R . .
C94 C 0.5157(2) 0.3361(4) 0.3896(2) 0.060(2) Uani 1 1 d U . .
C95 C 0.4969(2) 0.3706(4) 0.40069(19) 0.052(2) Uani 1 1 d U . .
C96 C 0.5098(2) 0.3273(4) 0.3580(2) 0.065(2) Uani 1 1 d U . .
H96A H 0.5233 0.2983 0.3543 0.078 Uiso 1 1 calc R . .
C97 C 0.4896(3) 0.3402(5) 0.3036(2) 0.084(3) Uani 1 1 d U . .
H97A H 0.5063 0.3092 0.3057 0.100 Uiso 1 1 calc R . .
H97B H 0.4670 0.3264 0.2899 0.100 Uiso 1 1 calc R . .
C98 C 0.4992(3) 0.3930(6) 0.2901(2) 0.085(3) Uani 1 1 d DU . .
H98A H 0.5242 0.3956 0.3001 0.102 Uiso 1 1 calc R . 1
H98B H 0.4902 0.4260 0.2976 0.102 Uiso 1 1 calc R . 1
C100 C 0.44796(18) 0.5590(3) 0.21104(17) 0.0403(17) Uani 1 1 d U . .
H10D H 0.4524 0.5997 0.2091 0.060 Uiso 1 1 calc R . .
H10E H 0.4460 0.5386 0.1927 0.060 Uiso 1 1 calc R . .
H10F H 0.4667 0.5426 0.2282 0.060 Uiso 1 1 calc R . .
C101 C 0.41386(16) 0.5526(3) 0.21603(14) 0.0295(14) Uani 1 1 d U . .
C102 C 0.2914(2) 0.5622(4) 0.2623(2) 0.058(2) Uani 1 1 d U . .
H10G H 0.3109 0.5450 0.2596 0.086 Uiso 1 1 calc R . .
H10H H 0.2748 0.5323 0.2610 0.086 Uiso 1 1 calc R . .
H10I H 0.2991 0.5807 0.2821 0.086 Uiso 1 1 calc R . .
C103 C 0.2750(2) 0.6068(4) 0.23786(18) 0.0457(19) Uani 1 1 d U . .
C104 C 0.39596(18) 0.7268(3) 0.22109(18) 0.0450(18) Uani 1 1 d U . .
H10J H 0.4080 0.7627 0.2292 0.068 Uiso 1 1 calc R . .
H10K H 0.4047 0.7100 0.2070 0.068 Uiso 1 1 calc R . .
H10L H 0.3994 0.6999 0.2376 0.068 Uiso 1 1 calc R . .
C105 C 0.35774(19) 0.7392(3) 0.20464(17) 0.0401(17) Uani 1 1 d U . .
C106 C 0.2849(3) 0.7689(5) 0.2668(2) 0.080(3) Uani 1 1 d U . .
H10M H 0.2981 0.7902 0.2851 0.120 Uiso 1 1 calc R . .
H10N H 0.2902 0.7279 0.2701 0.120 Uiso 1 1 calc R . .
H10O H 0.2606 0.7747 0.2619 0.120 Uiso 1 1 calc R . .
C107 C 0.2940(2) 0.7906(3) 0.24049(18) 0.0430(18) Uani 1 1 d U . .
C108 C 0.45532(19) 0.8528(3) 0.22110(17) 0.0430(18) Uani 1 1 d U . .
H10P H 0.4396 0.8464 0.2003 0.064 Uiso 1 1 calc R . .
H10Q H 0.4672 0.8169 0.2295 0.064 Uiso 1 1 calc R . .
H10R H 0.4719 0.8822 0.2216 0.064 Uiso 1 1 calc R . .
C109 C 0.43566(17) 0.8725(3) 0.23946(15) 0.0318(15) Uani 1 1 d U . .
C110 C 0.3462(2) 0.8932(5) 0.3221(2) 0.070(3) Uani 1 1 d U . .
H11C H 0.3462 0.9084 0.3032 0.105 Uiso 1 1 calc R . .
H11D H 0.3266 0.9084 0.3254 0.105 Uiso 1 1 calc R . .
H11E H 0.3449 0.8512 0.3210 0.105 Uiso 1 1 calc R . .
C111 C 0.3789(2) 0.9111(4) 0.34804(19) 0.057(2) Uani 1 1 d U . .
C112 C 0.4921(3) 0.7830(4) 0.32514(19) 0.058(2) Uani 1 1 d U . .
H11F H 0.5051 0.7482 0.3336 0.087 Uiso 1 1 calc R . .
H11G H 0.5009 0.8010 0.3113 0.087 Uiso 1 1 calc R . .
H11H H 0.4682 0.7731 0.3142 0.087 Uiso 1 1 calc R . .
C113 C 0.49550(18) 0.8248(3) 0.35044(16) 0.0367(16) Uani 1 1 d U . .
C114 C 0.4307(3) 0.7987(5) 0.4264(3) 0.087(3) Uani 1 1 d U . .
H11I H 0.4169 0.8336 0.4225 0.131 Uiso 1 1 calc R . .
H11J H 0.4378 0.7878 0.4475 0.131 Uiso 1 1 calc R . .
H11K H 0.4174 0.7676 0.4135 0.131 Uiso 1 1 calc R . .
C115 C 0.4625(2) 0.8099(4) 0.4193(2) 0.058(2) Uani 1 1 d U . .
C116 C 0.5720(2) 0.6837(3) 0.34217(18) 0.0483(19) Uani 1 1 d U . .
H11L H 0.5713 0.6494 0.3302 0.073 Uiso 1 1 calc R . .
H11M H 0.5957 0.6947 0.3536 0.073 Uiso 1 1 calc R . .
H11N H 0.5601 0.7151 0.3288 0.073 Uiso 1 1 calc R . .
C117 C 0.55491(18) 0.6710(3) 0.36357(16) 0.0346(15) Uani 1 1 d U . .
C118 C 0.4286(4) 0.7266(8) 0.3578(4) 0.151(6) Uani 1 1 d U . .
H11O H 0.4083 0.7084 0.3429 0.227 Uiso 1 1 calc R . .
H11P H 0.4334 0.7623 0.3495 0.227 Uiso 1 1 calc R . .
H11Q H 0.4246 0.7352 0.3760 0.227 Uiso 1 1 calc R . .
C119 C 0.4619(3) 0.6818(4) 0.36633(19) 0.070(3) Uani 1 1 d U . .
C120 C 0.4578(2) 0.6245(4) 0.4372(2) 0.060(2) Uani 1 1 d U . .
H12C H 0.4816 0.6310 0.4503 0.091 Uiso 1 1 calc R . .
H12D H 0.4435 0.6312 0.4486 0.091 Uiso 1 1 calc R . .
H12E H 0.4511 0.6509 0.4201 0.091 Uiso 1 1 calc R . .
C121 C 0.4532(2) 0.5627(4) 0.4258(2) 0.052(2) Uani 1 1 d U . .
C122 C 0.3639(3) 0.5262(5) 0.3484(2) 0.076(3) Uani 1 1 d U . .
H12F H 0.3431 0.5423 0.3332 0.114 Uiso 1 1 calc R . .
H12G H 0.3779 0.5572 0.3608 0.114 Uiso 1 1 calc R . .
H12H H 0.3579 0.4992 0.3611 0.114 Uiso 1 1 calc R . .
C123 C 0.3837(2) 0.4948(4) 0.33287(17) 0.048(2) Uani 1 1 d U . .
C124 C 0.4679(2) 0.5892(3) 0.30181(17) 0.049(2) Uani 1 1 d U . .
H12I H 0.4520 0.5907 0.2807 0.074 Uiso 1 1 calc R . .
H12J H 0.4913 0.5916 0.3029 0.074 Uiso 1 1 calc R . .
H12K H 0.4635 0.6215 0.3128 0.074 Uiso 1 1 calc R . .
C125 C 0.46311(19) 0.5322(4) 0.31598(15) 0.0407(17) Uani 1 1 d U . .

loop_
_atom_site_aniso_label
_atom_site_aniso_U_11
_atom_site_aniso_U_22
_atom_site_aniso_U_33
_atom_site_aniso_U_23
_atom_site_aniso_U_13
_atom_site_aniso_U_12
Yb1 0.02666(15) 0.02984(16) 0.04119(18) -0.00296(12) 0.01315(13) -0.00112(11)
Yb2 0.03323(17) 0.04134(18) 0.02691(17) 0.00373(12) 0.00855(13) -0.00843(13)
Yb3 0.0485(2) 0.03790(18) 0.03149(18) -0.00482(13) 0.01798(15) 0.00480(14)
Cd1 0.0346(3) 0.0364(3) 0.0439(3) -0.0016(2) 0.0159(2) -0.0059(2)
Cd2 0.0343(3) 0.0350(3) 0.0385(3) -0.0029(2) 0.0166(2) -0.0058(2)
Cd3 0.0407(3) 0.0449(3) 0.0297(3) 0.0037(2) 0.0117(2) -0.0054(2)
Cd4 0.0490(3) 0.0555(4) 0.0298(3) 0.0027(2) 0.0138(2) -0.0113(3)
Cd5 0.0352(3) 0.0469(3) 0.0269(3) -0.0006(2) 0.0082(2) -0.0048(2)
Cd6 0.0386(3) 0.0385(3) 0.0389(3) -0.0072(2) 0.0139(2) 0.0053(2)
Cd7 0.0379(3) 0.0666(4) 0.0434(3) -0.0222(3) 0.0112(3) 0.0069(3)
Cd8 0.0351(3) 0.0360(3) 0.0368(3) -0.0046(2) 0.0122(2) 0.0026(2)
Cd9 0.0314(3) 0.0355(3) 0.0386(3) 0.0008(2) 0.0123(2) -0.0035(2)
Cl1 0.085(2) 0.155(3) 0.0692(18) 0.0174(19) 0.0107(15) -0.025(2)
Cl2 0.0784(19) 0.0763(19) 0.126(2) -0.0369(17) 0.0287(18) -0.0153(15)
Cl3 0.0628(14) 0.104(2) 0.0512(13) -0.0373(13) 0.0181(11) 0.0126(13)
Cl4 0.0667(14) 0.0703(14) 0.0415(11) -0.0052(10) 0.0227(10) -0.0282(11)
Cl5 0.0471(11) 0.0396(10) 0.0644(13) 0.0036(9) 0.0286(10) 0.0028(8)
N1 0.037(3) 0.051(4) 0.038(3) 0.001(3) 0.012(3) -0.006(3)
N2 0.036(3) 0.038(3) 0.032(3) -0.001(2) 0.016(3) -0.003(2)
N3 0.065(4) 0.046(4) 0.046(4) 0.000(3) 0.030(3) 0.000(3)
N4 0.038(3) 0.056(4) 0.067(4) 0.007(3) 0.012(3) -0.001(3)
N5 0.039(3) 0.029(3) 0.043(3) -0.005(2) 0.014(3) 0.000(2)
N6 0.027(3) 0.025(3) 0.050(3) -0.004(2) 0.014(3) -0.002(2)
N7 0.036(3) 0.041(3) 0.030(3) 0.001(2) 0.014(2) 0.001(2)
N8 0.043(3) 0.041(3) 0.031(3) 0.005(2) 0.020(3) 0.009(3)
N9 0.049(4) 0.070(4) 0.047(4) 0.001(3) 0.014(3) 0.009(3)
O1 0.055(3) 0.040(3) 0.039(3) 0.006(2) 0.014(2) -0.009(2)
O2 0.040(3) 0.039(3) 0.034(3) 0.008(2) 0.007(2) -0.006(2)
O3 0.039(3) 0.044(3) 0.029(2) -0.004(2) 0.014(2) -0.002(2)
O4 0.058(3) 0.054(3) 0.038(3) -0.008(2) 0.024(3) -0.001(3)
O5 0.038(3) 0.037(3) 0.055(3) -0.011(2) 0.019(2) -0.007(2)
O6 0.041(3) 0.034(2) 0.033(2) -0.002(2) 0.015(2) -0.004(2)
O7 0.036(3) 0.037(3) 0.048(3) -0.011(2) 0.003(2) 0.010(2)
O8 0.056(4) 0.070(4) 0.077(4) -0.016(3) 0.011(3) 0.022(3)
O9 0.029(2) 0.039(3) 0.051(3) -0.006(2) 0.021(2) 0.000(2)
O10 0.029(2) 0.034(2) 0.041(3) -0.005(2) 0.019(2) 0.0045(19)
O11 0.030(2) 0.026(2) 0.047(3) 0.003(2) 0.008(2) -0.0003(18)
O12 0.032(3) 0.039(3) 0.057(3) 0.004(2) 0.012(2) -0.001(2)
O13 0.038(3) 0.050(3) 0.040(3) 0.008(2) 0.012(2) -0.011(2)
O14 0.028(2) 0.040(3) 0.037(3) 0.003(2) 0.012(2) -0.007(2)
O15 0.042(3) 0.040(3) 0.035(3) -0.007(2) 0.012(2) 0.002(2)
O16 0.041(3) 0.058(3) 0.041(3) -0.013(2) 0.009(2) 0.011(2)
O17 0.063(4) 0.072(4) 0.035(3) 0.012(3) 0.012(3) -0.009(3)
O18 0.052(3) 0.049(3) 0.035(3) 0.005(2) 0.012(2) -0.002(2)
O19 0.033(2) 0.040(3) 0.040(3) 0.007(2) 0.010(2) -0.008(2)
O20 0.028(2) 0.040(3) 0.035(3) 0.004(2) 0.012(2) -0.0004(19)
O21 0.086(4) 0.070(4) 0.077(4) 0.022(3) 0.059(4) 0.031(3)
O22 0.041(3) 0.051(3) 0.060(3) 0.008(3) 0.023(3) -0.009(2)
O23 0.028(2) 0.043(3) 0.059(3) -0.007(2) 0.008(2) -0.009(2)
O24 0.035(3) 0.028(2) 0.050(3) -0.009(2) 0.018(2) -0.0022(19)
O25 0.042(3) 0.040(3) 0.037(3) -0.004(2) 0.020(2) -0.011(2)
O26 0.043(3) 0.048(3) 0.041(3) -0.008(2) 0.019(2) -0.014(2)
O27 0.028(2) 0.036(3) 0.041(3) -0.004(2) 0.014(2) -0.0029(19)
O28 0.040(3) 0.041(3) 0.035(3) -0.003(2) 0.016(2) -0.003(2)
O29 0.045(3) 0.117(5) 0.042(3) -0.017(3) 0.018(3) -0.002(3)
O30 0.050(3) 0.105(5) 0.040(3) -0.018(3) 0.020(3) -0.023(3)
O31 0.037(3) 0.045(3) 0.034(3) -0.005(2) 0.006(2) 0.009(2)
O32 0.065(3) 0.043(3) 0.031(3) -0.007(2) 0.019(2) 0.019(2)
O33 0.045(3) 0.043(3) 0.054(3) -0.013(2) 0.021(2) 0.002(2)
O34 0.055(3) 0.048(3) 0.057(3) -0.011(3) 0.027(3) 0.001(3)
O35 0.055(3) 0.042(3) 0.038(3) -0.002(2) 0.023(2) 0.003(2)
O36 0.042(3) 0.036(3) 0.035(3) -0.003(2) 0.016(2) -0.004(2)
O37 0.071(4) 0.065(4) 0.063(4) 0.010(3) 0.037(3) 0.031(3)
O38 0.051(4) 0.140(6) 0.065(4) 0.021(4) 0.024(3) -0.005(4)
O39 0.050(3) 0.058(3) 0.069(4) -0.021(3) 0.032(3) -0.017(3)
O40 0.066(4) 0.063(4) 0.048(3) -0.001(3) 0.030(3) -0.010(3)
O41 0.050(3) 0.051(3) 0.030(3) 0.004(2) 0.019(2) -0.002(2)
O42 0.046(3) 0.055(3) 0.025(2) 0.006(2) 0.011(2) -0.006(2)
O43 0.051(3) 0.049(3) 0.030(3) -0.001(2) 0.012(2) -0.008(2)
O44 0.041(3) 0.042(3) 0.034(3) 0.003(2) 0.012(2) -0.019(2)
C1 0.077(5) 0.056(5) 0.042(4) 0.012(4) 0.024(4) -0.012(4)
C2 0.055(5) 0.049(4) 0.043(4) 0.008(3) 0.018(4) -0.012(4)
C3 0.103(7) 0.053(5) 0.054(5) 0.008(4) 0.031(5) -0.013(5)
C4 0.118(8) 0.054(5) 0.074(6) 0.003(5) 0.032(5) -0.009(5)
C5 0.108(7) 0.052(5) 0.055(5) -0.003(4) 0.026(5) -0.022(5)
C6 0.067(5) 0.047(4) 0.036(4) -0.003(3) 0.018(4) -0.004(4)
C7 0.045(4) 0.039(4) 0.046(4) 0.000(3) 0.014(3) -0.009(3)
C8 0.055(4) 0.046(4) 0.044(4) -0.001(3) 0.020(4) -0.013(4)
C9 0.034(4) 0.054(4) 0.032(4) -0.005(3) 0.013(3) -0.007(3)
C10 0.042(4) 0.055(4) 0.042(4) -0.009(3) 0.019(3) -0.003(3)
C11 0.053(4) 0.054(4) 0.035(4) -0.005(3) 0.021(3) 0.001(4)
C12 0.065(5) 0.049(4) 0.045(4) -0.008(3) 0.028(4) -0.006(4)
C13 0.044(4) 0.048(4) 0.040(4) 0.002(3) 0.022(3) -0.002(3)
C14 0.045(4) 0.041(4) 0.039(4) 0.008(3) 0.011(3) 0.001(3)
C15 0.038(4) 0.051(4) 0.047(4) 0.004(3) 0.020(3) -0.003(3)
C16 0.034(4) 0.049(4) 0.036(4) -0.002(3) 0.016(3) -0.004(3)
C17 0.046(4) 0.057(4) 0.040(4) 0.008(3) 0.015(3) -0.014(3)
C18 0.060(5) 0.074(5) 0.030(4) -0.001(4) 0.017(4) 0.001(4)
C19 0.051(4) 0.076(5) 0.032(4) -0.002(4) 0.021(3) -0.015(4)
C20 0.043(4) 0.048(4) 0.042(4) -0.003(3) 0.024(3) -0.009(3)
C21 0.041(4) 0.041(4) 0.027(3) 0.000(3) 0.013(3) -0.002(3)
C22 0.064(5) 0.058(5) 0.047(4) -0.011(4) 0.031(4) 0.006(4)
C23 0.056(5) 0.051(5) 0.064(5) -0.012(4) 0.026(4) -0.013(4)
C24 0.028(3) 0.044(4) 0.044(4) -0.006(3) 0.007(3) -0.003(3)
C25 0.042(4) 0.057(5) 0.055(5) -0.013(4) 0.008(4) 0.000(4)
C26 0.051(5) 0.062(5) 0.045(5) -0.014(4) 0.007(4) 0.000(4)
C27 0.053(5) 0.065(5) 0.036(4) -0.003(4) 0.013(3) 0.006(4)
C28 0.039(4) 0.054(4) 0.041(4) 0.011(3) 0.012(3) 0.002(3)
C29 0.027(3) 0.043(4) 0.038(4) -0.004(3) 0.007(3) 0.000(3)
C30 0.064(5) 0.056(5) 0.040(4) 0.000(3) 0.025(4) 0.007(4)
C31 0.114(7) 0.066(6) 0.075(6) -0.010(5) 0.058(5) -0.024(5)
C32 0.105(7) 0.085(7) 0.091(7) -0.028(5) 0.057(6) -0.030(6)
C33 0.068(10) 0.076(10) 0.086(11) -0.013(7) 0.033(8) 0.000(7)
C33' 0.030(9) 0.045(8) 0.026(8) -0.002(6) 0.014(6) -0.003(6)
C34 0.042(8) 0.048(8) 0.046(8) -0.006(6) 0.023(6) 0.007(6)
C34' 0.059(10) 0.060(10) 0.074(11) -0.005(7) 0.028(8) 0.004(7)
C99 0.069(9) 0.066(10) 0.064(9) 0.004(6) 0.035(7) -0.002(6)
C99' 0.063(10) 0.075(12) 0.064(11) 0.002(7) 0.026(8) 0.002(8)
C35 0.092(7) 0.115(8) 0.131(8) 0.041(7) 0.065(6) 0.036(6)
C36 0.057(5) 0.085(6) 0.100(7) 0.041(5) 0.032(5) 0.009(5)
C37 0.050(5) 0.058(5) 0.069(5) 0.018(4) 0.011(4) -0.012(4)
C38 0.056(5) 0.044(4) 0.055(5) -0.004(4) 0.004(4) -0.001(4)
C39 0.077(6) 0.064(6) 0.086(6) 0.003(5) 0.004(5) -0.019(5)
C40 0.114(8) 0.063(6) 0.107(7) 0.000(6) 0.009(6) 0.015(6)
C41 0.090(6) 0.048(5) 0.085(6) -0.004(4) 0.020(5) 0.017(5)
C42 0.079(6) 0.046(5) 0.052(5) -0.015(4) 0.011(4) 0.025(4)
C43 0.053(4) 0.046(4) 0.043(4) -0.015(3) 0.004(3) 0.013(4)
C44 0.092(7) 0.094(7) 0.130(8) -0.012(6) 0.033(6) 0.041(6)
C45 0.027(3) 0.058(5) 0.068(5) -0.015(4) 0.024(3) -0.007(3)
C46 0.033(3) 0.029(3) 0.046(4) -0.003(3) 0.021(3) 0.002(3)
C47 0.043(4) 0.047(4) 0.054(4) -0.004(3) 0.029(4) -0.002(3)
C48 0.043(4) 0.052(4) 0.064(5) -0.003(4) 0.028(4) 0.010(3)
C49 0.033(4) 0.038(4) 0.058(4) -0.009(3) 0.022(3) 0.001(3)
C50 0.038(4) 0.033(4) 0.051(4) -0.004(3) 0.021(3) -0.001(3)
C51 0.038(4) 0.033(4) 0.047(4) -0.004(3) 0.020(3) 0.000(3)
C52 0.032(4) 0.046(4) 0.044(4) -0.010(3) 0.013(3) -0.001(3)
C53 0.030(3) 0.043(4) 0.053(4) -0.013(3) 0.012(3) -0.002(3)
C54 0.034(4) 0.033(3) 0.042(4) -0.005(3) 0.014(3) -0.002(3)
C55 0.033(4) 0.042(4) 0.044(4) -0.008(3) 0.015(3) -0.002(3)
C56 0.032(3) 0.033(3) 0.046(4) -0.003(3) 0.012(3) -0.002(3)
C57 0.036(4) 0.042(4) 0.046(4) -0.004(3) 0.013(3) 0.004(3)
C58 0.034(4) 0.034(3) 0.048(4) -0.007(3) 0.019(3) -0.005(3)
C59 0.049(4) 0.031(4) 0.069(5) 0.006(3) 0.027(4) 0.006(3)
C60 0.028(3) 0.043(4) 0.064(5) 0.003(3) 0.015(3) 0.006(3)
C61 0.050(5) 0.047(5) 0.093(6) 0.009(4) 0.014(4) 0.009(4)
C62 0.043(4) 0.049(5) 0.099(6) 0.015(4) 0.006(4) 0.011(4)
C63 0.038(4) 0.043(4) 0.073(5) 0.006(4) 0.007(4) 0.000(3)
C64 0.027(3) 0.041(4) 0.046(4) 0.002(3) 0.007(3) -0.004(3)
C65 0.039(4) 0.034(4) 0.049(4) 0.003(3) 0.016(3) 0.004(3)
C66 0.039(4) 0.056(5) 0.051(4) 0.008(4) 0.008(3) -0.001(3)
C67 0.045(4) 0.059(5) 0.052(4) 0.007(4) 0.024(4) -0.006(4)
C68 0.025(3) 0.045(4) 0.037(4) -0.005(3) 0.010(3) -0.007(3)
C69 0.040(4) 0.046(4) 0.055(5) -0.002(3) 0.018(3) -0.014(3)
C70 0.039(4) 0.043(4) 0.059(5) 0.000(4) 0.008(4) -0.011(3)
C71 0.031(4) 0.052(4) 0.042(4) 0.001(3) 0.007(3) -0.008(3)
C72 0.034(3) 0.037(4) 0.040(4) -0.007(3) 0.018(3) -0.008(3)
C73 0.020(3) 0.038(4) 0.042(4) -0.001(3) 0.012(3) -0.004(3)
C74 0.025(3) 0.043(4) 0.035(4) 0.000(3) 0.009(3) -0.002(3)
C75 0.030(3) 0.039(4) 0.035(4) 0.008(3) 0.012(3) -0.001(3)
C76 0.034(4) 0.050(4) 0.035(4) 0.007(3) 0.014(3) 0.002(3)
C77 0.039(4) 0.042(4) 0.041(4) 0.005(3) 0.013(3) 0.004(3)
C78 0.045(4) 0.046(4) 0.037(4) 0.005(3) 0.019(3) 0.005(3)
C79 0.048(4) 0.042(4) 0.043(4) -0.013(3) 0.027(3) -0.004(3)
C80 0.045(4) 0.054(4) 0.042(4) 0.005(3) 0.023(3) 0.007(3)
C81 0.035(4) 0.049(4) 0.034(4) 0.008(3) 0.018(3) 0.016(3)
C82 0.044(4) 0.041(4) 0.031(4) -0.011(3) 0.015(3) -0.003(3)
C83 0.059(5) 0.065(5) 0.050(5) -0.002(4) 0.024(4) 0.015(4)
C84 0.059(5) 0.057(5) 0.041(4) -0.018(4) 0.011(4) -0.001(4)
C85 0.047(4) 0.043(4) 0.048(4) -0.019(3) 0.013(3) 0.011(3)
C86 0.042(4) 0.045(4) 0.035(4) -0.005(3) 0.010(3) 0.013(3)
C87 0.044(4) 0.035(4) 0.044(4) -0.002(3) 0.021(3) -0.003(3)
C88 0.069(5) 0.059(5) 0.041(4) -0.022(4) 0.012(4) 0.011(4)
C89 0.060(5) 0.096(6) 0.050(5) 0.003(4) 0.020(4) -0.027(5)
C90 0.056(5) 0.065(5) 0.041(4) 0.017(4) 0.007(4) -0.008(4)
C91 0.075(6) 0.090(6) 0.061(5) 0.025(5) 0.016(5) 0.012(5)
C92 0.096(7) 0.094(7) 0.094(7) 0.043(6) 0.021(6) 0.018(6)
C93 0.069(6) 0.080(6) 0.087(6) 0.015(5) 0.012(5) 0.008(5)
C94 0.049(5) 0.059(5) 0.067(5) 0.002(4) 0.015(4) -0.010(4)
C95 0.046(4) 0.047(4) 0.048(4) 0.013(3) 0.003(3) -0.004(3)
C96 0.059(5) 0.060(5) 0.075(6) 0.002(4) 0.026(4) 0.000(4)
C97 0.066(6) 0.102(7) 0.075(6) -0.030(5) 0.019(5) 0.011(5)
C98 0.079(6) 0.121(8) 0.058(5) -0.009(5) 0.031(5) 0.000(6)
C100 0.037(4) 0.044(4) 0.043(4) 0.012(3) 0.019(3) 0.002(3)
C101 0.027(3) 0.034(3) 0.028(3) 0.004(3) 0.011(3) -0.003(3)
C102 0.060(5) 0.059(5) 0.058(5) 0.016(4) 0.027(4) 0.014(4)
C103 0.042(4) 0.052(4) 0.049(4) -0.006(3) 0.024(3) -0.001(3)
C104 0.033(4) 0.043(4) 0.058(4) -0.008(3) 0.016(3) 0.000(3)
C105 0.034(4) 0.037(4) 0.048(4) -0.006(3) 0.014(3) -0.006(3)
C106 0.099(7) 0.088(6) 0.067(6) -0.018(5) 0.048(5) -0.037(5)
C107 0.041(4) 0.044(4) 0.050(4) -0.007(3) 0.024(3) -0.008(3)
C108 0.035(4) 0.042(4) 0.048(4) -0.004(3) 0.012(3) 0.005(3)
C109 0.035(3) 0.028(3) 0.037(4) -0.006(3) 0.019(3) 0.000(3)
C110 0.052(5) 0.098(6) 0.056(5) -0.012(5) 0.018(4) -0.024(5)
C111 0.049(4) 0.078(5) 0.046(4) -0.010(4) 0.021(4) -0.012(4)
C112 0.081(6) 0.047(4) 0.047(4) 0.002(4) 0.025(4) 0.019(4)
C113 0.038(4) 0.039(4) 0.034(4) -0.007(3) 0.014(3) 0.010(3)
C114 0.086(7) 0.087(7) 0.101(7) -0.014(6) 0.050(6) -0.007(5)
C115 0.053(5) 0.059(5) 0.067(5) -0.014(4) 0.028(4) -0.002(4)
C116 0.058(5) 0.042(4) 0.048(4) -0.007(3) 0.023(4) -0.008(3)
C117 0.037(4) 0.032(3) 0.038(4) -0.003(3) 0.018(3) 0.003(3)
C118 0.139(9) 0.146(10) 0.138(9) -0.025(8) 0.021(7) 0.036(8)
C119 0.101(6) 0.040(4) 0.041(4) -0.003(3) -0.003(4) 0.007(4)
C120 0.059(5) 0.058(5) 0.075(5) -0.015(4) 0.039(4) -0.007(4)
C121 0.054(5) 0.052(5) 0.055(5) -0.006(4) 0.026(4) -0.011(4)
C122 0.073(6) 0.100(7) 0.056(5) 0.008(5) 0.025(4) 0.026(5)
C123 0.056(5) 0.053(4) 0.034(4) 0.010(3) 0.017(3) -0.008(4)
C124 0.053(4) 0.047(4) 0.036(4) 0.002(3) 0.005(3) -0.022(3)
C125 0.037(4) 0.058(4) 0.020(3) 0.005(3) 0.004(3) -0.009(3)

loop_
_atom_type_symbol
_atom_type_description
_atom_type_scat_dispersion_real
_atom_type_scat_dispersion_imag
_atom_type_scat_source
C C 0.0033 0.0016 'International Tables Vol C Tables 4.2.6.8 and 6.1.1.4'
H H 0.0000 0.0000 'International Tables Vol C Tables 4.2.6.8 and 6.1.1.4'
N N 0.0061 0.0033 'International Tables Vol C Tables 4.2.6.8 and 6.1.1.4'
O O 0.0106 0.0060 'International Tables Vol C Tables 4.2.6.8 and 6.1.1.4'
Cd Cd -0.8075 1.2024 'International Tables Vol C Tables 4.2.6.8 and 6.1.1.4'
Yb Yb -0.3850 5.5486 'International Tables Vol C Tables 4.2.6.8 and 6.1.1.4'
Cl Cl 0.1484 0.1585 'International Tables Vol C Tables 4.2.6.8 and 6.1.1.4'

loop_
_geom_angle_atom_site_label_1
_geom_angle_atom_site_label_2
_geom_angle_atom_site_label_3
_geom_angle
_geom_angle_site_symmetry_1
_geom_angle_site_symmetry_3
O27 Yb1 O10 86.41(16) . .
O27 Yb1 O11 114.20(18) . .
O10 Yb1 O11 135.46(16) . .
O27 Yb1 O26 145.35(18) . .
O10 Yb1 O26 101.97(17) . .
O11 Yb1 O26 83.25(18) . .
O27 Yb1 O24 79.00(16) . .
O10 Yb1 O24 153.59(17) . .
O11 Yb1 O24 70.93(17) . .
O26 Yb1 O24 79.22(17) . .
O27 Yb1 N6 76.13(18) . .
O10 Yb1 N6 74.74(18) . .
O11 Yb1 N6 73.02(17) . .
O26 Yb1 N6 138.52(19) . .
O24 Yb1 N6 121.82(18) . .
O27 Yb1 O9 141.85(16) . .
O10 Yb1 O9 64.01(15) . .
O11 Yb1 O9 77.73(16) . .
O26 Yb1 O9 68.67(17) . .
O24 Yb1 O9 137.22(16) . .
N6 Yb1 O9 73.26(17) . .
O27 Yb1 Cl2 78.09(14) . .
O10 Yb1 Cl2 73.34(13) . .
O11 Yb1 Cl2 146.66(13) . .
O26 Yb1 Cl2 72.49(15) . .
O24 Yb1 Cl2 82.12(13) . .
N6 Yb1 Cl2 139.79(14) . .
O9 Yb1 Cl2 112.57(13) . .
O27 Yb1 C51 100.05(13) . .
O10 Yb1 C51 19.85(13) . .
O11 Yb1 C51 115.94(13) . .
O26 Yb1 C51 98.05(13) . .
O24 Yb1 C51 172.43(13) . .
N6 Yb1 C51 64.76(13) . .
O9 Yb1 C51 45.90(13) . .
Cl2 Yb1 C51 90.33(14) . .
O27 Yb1 Cd9 110.55(12) . .
O10 Yb1 Cd9 163.03(11) . .
O11 Yb1 Cd9 38.62(11) . .
O26 Yb1 Cd9 63.80(12) . .
O24 Yb1 Cd9 37.92(12) . .
N6 Yb1 Cd9 109.16(13) . .
O9 Yb1 Cd9 100.70(11) . .
Cl2 Yb1 Cd9 108.54(6) . .
C51 Yb1 Cd9 146.55(13) . .
O27 Yb1 Cd8 65.91(12) . .
O10 Yb1 Cd8 35.54(11) . .
O11 Yb1 Cd8 170.07(11) . .
O26 Yb1 Cd8 102.04(13) . .
O24 Yb1 Cd8 118.10(12) . .
N6 Yb1 Cd8 97.79(13) . .
O9 Yb1 Cd8 96.24(11) . .
Cl2 Yb1 Cd8 43.03(6) . .
C51 Yb1 Cd8 55.33(13) . .
Cd9 Yb1 Cd8 151.306(18) . .
O19 Yb2 O2 112.64(18) . .
O19 Yb2 O14 88.43(17) . .
O2 Yb2 O14 134.58(17) . .
O19 Yb2 O42 145.53(18) . .
O2 Yb2 O42 83.08(18) . .
O14 Yb2 O42 102.11(18) . .
O19 Yb2 O44 77.68(17) . .
O2 Yb2 O44 70.73(17) . .
O14 Yb2 O44 154.67(17) . .
O42 Yb2 O44 79.38(17) . .
O19 Yb2 N1 74.22(19) . .
O2 Yb2 N1 73.53(19) . .
O14 Yb2 N1 74.62(19) . .
O42 Yb2 N1 140.14(19) . .
O44 Yb2 N1 120.40(19) . .
O19 Yb2 O13 142.31(17) . .
O2 Yb2 O13 76.03(17) . .
O14 Yb2 O13 64.42(16) . .
O42 Yb2 O13 69.59(17) . .
O44 Yb2 O13 136.66(15) . .
N1 Yb2 O13 73.64(19) . .
O19 Yb2 Cl1 77.65(15) . .
O2 Yb2 Cl1 146.73(14) . .
O14 Yb2 Cl1 74.76(14) . .
O42 Yb2 Cl1 73.81(15) . .
O44 Yb2 Cl1 81.57(14) . .
N1 Yb2 Cl1 138.53(16) . .
O13 Yb2 Cl1 116.03(15) . .
O19 Yb2 C73 101.36(12) . .
O2 Yb2 C73 114.62(13) . .
O14 Yb2 C73 20.17(12) . .
O42 Yb2 C73 98.91(13) . .
O44 Yb2 C73 174.28(13) . .
N1 Yb2 C73 64.29(14) . .
O13 Yb2 C73 46.20(12) . .
Cl1 Yb2 C73 92.71(12) . .
O19 Yb2 Cd3 108.60(12) . .
O2 Yb2 Cd3 38.03(12) . .
O14 Yb2 Cd3 162.95(11) . .
O42 Yb2 Cd3 64.40(13) . .
O44 Yb2 Cd3 37.93(11) . .
N1 Yb2 Cd3 108.46(15) . .
O13 Yb2 Cd3 99.85(11) . .
Cl1 Yb2 Cd3 109.06(7) . .
C73 Yb2 Cd3 145.90(12) . .
O19 Yb2 Cd2 66.74(13) . .
O2 Yb2 Cd2 168.77(12) . .
O14 Yb2 Cd2 35.72(12) . .
O42 Yb2 Cd2 103.62(13) . .
O44 Yb2 Cd2 119.03(12) . .
N1 Yb2 Cd2 95.90(15) . .
O13 Yb2 Cd2 97.65(12) . .
Cl1 Yb2 Cd2 44.43(7) . .
C73 Yb2 Cd2 55.89(12) . .
Cd3 Yb2 Cd2 153.164(15) . .
O35 Yb3 O15 112.78(19) . .
O35 Yb3 O3 86.47(18) . .
O15 Yb3 O3 138.72(17) . .
O35 Yb3 O34 148.73(19) . .
O15 Yb3 O34 81.71(19) . .
O3 Yb3 O34 100.65(19) . .
O35 Yb3 O37 78.4(2) . .
O15 Yb3 O37 143.85(19) . .
O3 Yb3 O37 73.50(19) . .
O34 Yb3 O37 74.68(19) . .
O35 Yb3 O32 77.91(18) . .
O15 Yb3 O32 70.91(18) . .
O3 Yb3 O32 150.37(17) . .
O34 Yb3 O32 81.49(19) . .
O37 Yb3 O32 78.7(2) . .
O35 Yb3 N8 75.73(19) . .
O15 Yb3 N8 72.77(19) . .
O3 Yb3 N8 77.75(18) . .
O34 Yb3 N8 135.49(19) . .
O37 Yb3 N8 142.14(19) . .
O32 Yb3 N8 121.3(2) . .
O35 Yb3 O4 139.22(18) . .
O15 Yb3 O4 79.32(18) . .
O3 Yb3 O4 64.00(17) . .
O34 Yb3 O4 68.67(19) . .
O37 Yb3 O4 115.53(19) . .
O32 Yb3 O4 140.41(17) . .
N8 Yb3 O4 71.13(18) . .
O35 Yb3 C21 98.55(13) . .
O15 Yb3 C21 118.92(13) . .
O3 Yb3 C21 19.89(12) . .
O34 Yb3 C21 97.72(14) . .
O37 Yb3 C21 91.44(15) . .
O32 Yb3 C21 170.02(13) . .
N8 Yb3 C21 65.96(14) . .
O4 Yb3 C21 46.15(12) . .
O35 Yb3 C119 84.7(2) . .
O15 Yb3 C119 140.21(16) . .
O3 Yb3 C119 74.58(16) . .
O34 Yb3 C119 68.4(2) . .
O37 Yb3 C119 6.3(2) . .
O32 Yb3 C119 78.98(16) . .
N8 Yb3 C119 146.87(17) . .
O4 Yb3 C119 111.30(19) . .
C21 Yb3 C119 91.5(2) . .
O35 Yb3 Cd6 108.55(13) . .
O15 Yb3 Cd6 38.09(13) . .
O3 Yb3 Cd6 164.72(12) . .
O34 Yb3 Cd6 65.11(14) . .
O37 Yb3 Cd6 106.11(14) . .
O32 Yb3 Cd6 37.83(11) . .
N8 Yb3 Cd6 108.05(14) . .
O4 Yb3 Cd6 103.87(12) . .
C21 Yb3 Cd6 150.01(12) . .
C119 Yb3 Cd6 103.37(16) . .
O35 Yb3 Cd5 66.88(14) . .
O15 Yb3 Cd5 174.07(13) . .
O3 Yb3 Cd5 36.06(11) . .
O34 Yb3 Cd5 101.52(14) . .
O37 Yb3 Cd5 42.04(14) . .
O32 Yb3 Cd5 114.34(12) . .
N8 Yb3 Cd5 101.64(14) . .
O4 Yb3 Cd5 97.13(12) . .
C21 Yb3 Cd5 55.95(12) . .
C119 Yb3 Cd5 45.52(16) . .
Cd6 Yb3 Cd5 147.82(2) . .
O6 Cd1 O22 152.80(19) . .
O6 Cd1 O25 75.34(16) . .
O22 Cd1 O25 104.63(18) . .
O6 Cd1 O5 67.77(17) . .
O22 Cd1 O5 103.75(19) . .
O25 Cd1 O5 141.85(17) . .
O6 Cd1 O21 98.28(18) . .
O22 Cd1 O21 54.56(19) . .
O25 Cd1 O21 92.9(2) . .
O5 Cd1 O21 83.3(2) . .
O6 Cd1 Cl5 106.63(14) . .
O22 Cd1 Cl5 100.11(15) . .
O25 Cd1 Cl5 100.98(14) . .
O5 Cd1 Cl5 98.57(13) . .
O21 Cd1 Cl5 153.81(15) . .
O6 Cd1 C103 125.43(16) . .
O22 Cd1 C103 27.43(16) . .
O25 Cd1 C103 98.95(17) . .
O5 Cd1 C103 94.63(17) . .
O21 Cd1 C103 27.16(16) . .
Cl5 Cd1 C103 127.39(16) . .
N7 Cd2 O20 94.40(18) . .
N7 Cd2 O14 80.42(18) . .
O20 Cd2 O14 94.05(16) . .
N7 Cd2 O23 93.07(19) . .
O20 Cd2 O23 90.65(17) . .
O14 Cd2 O23 172.24(16) . .
N7 Cd2 O21 82.4(2) . .
O20 Cd2 O21 176.6(2) . .
O14 Cd2 O21 84.57(19) . .
O23 Cd2 O21 90.41(19) . .
N7 Cd2 Cl1 154.70(17) . .
O20 Cd2 Cl1 83.59(14) . .
O14 Cd2 Cl1 74.59(14) . .
O23 Cd2 Cl1 112.14(15) . .
O21 Cd2 Cl1 98.96(18) . .
N7 Cd2 Yb2 110.02(15) . .
O20 Cd2 Yb2 74.20(11) . .
O14 Cd2 Yb2 34.81(11) . .
O23 Cd2 Yb2 152.95(12) . .
O21 Cd2 Yb2 106.04(14) . .
Cl1 Cd2 Yb2 45.13(10) . .
O18 Cd3 O41 76.65(19) . .
O18 Cd3 N9 82.3(2) . .
O41 Cd3 N9 158.4(2) . .
O18 Cd3 O44 138.66(18) . .
O41 Cd3 O44 86.15(18) . .
N9 Cd3 O44 113.3(2) . .
O18 Cd3 O2 148.25(18) . .
O41 Cd3 O2 98.38(18) . .
N9 Cd3 O2 97.0(2) . .
O44 Cd3 O2 70.70(16) . .
O18 Cd3 O1 83.23(18) . .
O41 Cd3 O1 91.46(18) . .
N9 Cd3 O1 81.3(2) . .
O44 Cd3 O1 135.17(16) . .
O2 Cd3 O1 65.40(16) . .
O18 Cd3 Yb2 155.09(14) . .
O41 Cd3 Yb2 78.46(12) . .
N9 Cd3 Yb2 122.37(17) . .
O44 Cd3 Yb2 39.26(12) . .
O2 Cd3 Yb2 36.65(12) . .
O1 Cd3 Yb2 96.45(12) . .
O18 Cd4 O40 146.5(2) . .
O18 Cd4 O41 75.96(18) . .
O40 Cd4 O41 112.7(2) . .
O18 Cd4 Cl4 110.82(15) . .
O40 Cd4 Cl4 101.21(16) . .
O41 Cd4 Cl4 92.89(14) . .
O18 Cd4 O17 67.11(19) . .
O40 Cd4 O17 94.7(2) . .
O41 Cd4 O17 142.16(19) . .
Cl4 Cd4 O17 107.33(15) . .
O18 Cd4 O39 94.13(19) . .
O40 Cd4 O39 54.80(19) . .
O41 Cd4 O39 90.87(19) . .
Cl4 Cd4 O39 154.94(15) . .
O17 Cd4 O39 84.0(2) . .
O18 Cd4 C121 121.38(18) . .
O40 Cd4 C121 27.03(18) . .
O41 Cd4 C121 102.15(18) . .
Cl4 Cd4 C121 127.69(18) . .
O17 Cd4 C121 90.52(19) . .
O39 Cd4 C121 27.82(18) . .
N2 Cd5 O36 93.09(19) . .
N2 Cd5 O3 79.16(19) . .
O36 Cd5 O3 92.54(16) . .
N2 Cd5 O38 154.5(2) . .
O36 Cd5 O38 111.6(2) . .
O3 Cd5 O38 104.9(2) . .
N2 Cd5 O43 92.83(19) . .
O36 Cd5 O43 87.89(17) . .
O3 Cd5 O43 171.99(18) . .
O38 Cd5 O43 82.3(2) . .
N2 Cd5 O39 82.0(2) . .
O36 Cd5 O39 174.85(19) . .
O3 Cd5 O39 88.10(17) . .
O38 Cd5 O39 73.1(2) . .
O43 Cd5 O39 90.76(18) . .
N2 Cd5 O37 146.6(2) . .
O36 Cd5 O37 81.18(18) . .
O3 Cd5 O37 68.31(19) . .
O38 Cd5 O37 49.3(3) . .
O43 Cd5 O37 119.62(19) . .
O39 Cd5 O37 103.8(2) . .
N2 Cd5 C119 162.26(18) . .
O36 Cd5 C119 92.6(2) . .
O3 Cd5 C119 83.81(18) . .
O38 Cd5 C119 29.5(2) . .
O43 Cd5 C119 104.16(18) . .
O39 Cd5 C119 92.6(2) . .
O37 Cd5 C119 19.9(2) . .
N2 Cd5 Yb3 108.78(14) . .
O36 Cd5 Yb3 73.82(11) . .
O3 Cd5 Yb3 34.55(12) . .
O38 Cd5 Yb3 85.0(2) . .
O43 Cd5 Yb3 152.06(12) . .
O39 Cd5 Yb3 109.20(13) . .
O37 Cd5 Yb3 37.95(16) . .
C119 Cd5 Yb3 57.0(2) . .
O7 Cd6 N4 82.4(2) . .
O7 Cd6 O32 133.89(18) . .
N4 Cd6 O32 114.0(2) . .
O7 Cd6 O33 76.03(19) . .
N4 Cd6 O33 156.7(2) . .
O32 Cd6 O33 87.63(19) . .
O7 Cd6 O15 152.62(17) . .
N4 Cd6 O15 98.9(2) . .
O32 Cd6 O15 70.65(17) . .
O33 Cd6 O15 96.29(18) . .
O7 Cd6 O16 86.25(18) . .
N4 Cd6 O16 84.5(2) . .
O32 Cd6 O16 135.76(18) . .
O33 Cd6 O16 85.49(18) . .
O15 Cd6 O16 66.79(17) . .
O7 Cd6 Yb3 153.87(14) . .
N4 Cd6 Yb3 123.70(18) . .
O32 Cd6 Yb3 39.39(13) . .
O33 Cd6 Yb3 78.29(13) . .
O15 Cd6 Yb3 36.24(12) . .
O16 Cd6 Yb3 96.54(13) . .
O7 Cd7 O29 145.8(2) . .
O7 Cd7 O33 76.27(18) . .
O29 Cd7 O33 111.6(2) . .
O7 Cd7 O8 68.4(2) . .
O29 Cd7 O8 97.7(2) . .
O33 Cd7 O8 144.6(2) . .
O7 Cd7 Cl3 111.71(14) . .
O29 Cd7 Cl3 99.77(16) . .
O33 Cd7 Cl3 100.61(15) . .
O8 Cd7 Cl3 93.23(17) . .
O7 Cd7 O30 93.07(18) . .
O29 Cd7 O30 54.74(19) . .
O33 Cd7 O30 90.7(2) . .
O8 Cd7 O30 90.4(2) . .
Cl3 Cd7 O30 154.51(15) . .
O7 Cd7 C111 120.49(18) . .
O29 Cd7 C111 26.87(18) . .
O33 Cd7 C111 101.6(2) . .
O8 Cd7 C111 95.7(2) . .
Cl3 Cd7 C111 126.62(18) . .
O30 Cd7 C111 27.91(18) . .
N5 Cd8 O10 80.18(19) . .
N5 Cd8 O31 89.65(19) . .
O10 Cd8 O31 167.62(16) . .
N5 Cd8 O28 94.55(19) . .
O10 Cd8 O28 94.53(16) . .
O31 Cd8 O28 93.29(17) . .
N5 Cd8 O30 83.3(2) . .
O10 Cd8 O30 87.24(19) . .
O31 Cd8 O30 84.55(19) . .
O28 Cd8 O30 176.91(18) . .
N5 Cd8 Cl2 159.30(17) . .
O10 Cd8 Cl2 79.21(14) . .
O31 Cd8 Cl2 111.04(15) . .
O28 Cd8 Cl2 85.22(14) . .
O30 Cd8 Cl2 97.61(17) . .
N5 Cd8 Yb1 109.39(15) . .
O10 Cd8 Yb1 34.29(11) . .
O31 Cd8 Yb1 158.06(12) . .
O28 Cd8 Yb1 74.92(12) . .
O30 Cd8 Yb1 107.83(14) . .
Cl2 Cd8 Yb1 50.53(8) . .
N3 Cd9 O6 82.3(2) . .
N3 Cd9 O25 157.3(2) . .
O6 Cd9 O25 75.77(17) . .
N3 Cd9 O24 111.5(2) . .
O6 Cd9 O24 134.88(17) . .
O25 Cd9 O24 88.51(18) . .
N3 Cd9 O11 98.2(2) . .
O6 Cd9 O11 152.48(17) . .
O25 Cd9 O11 98.58(17) . .
O24 Cd9 O11 70.68(16) . .
N3 Cd9 O12 84.6(2) . .
O6 Cd9 O12 86.62(17) . .
O25 Cd9 O12 88.30(18) . .
O24 Cd9 O12 135.65(16) . .
O11 Cd9 O12 66.13(16) . .
N3 Cd9 Yb1 122.87(18) . .
O6 Cd9 Yb1 154.77(12) . .
O25 Cd9 Yb1 79.36(12) . .
O24 Cd9 Yb1 39.26(11) . .
O11 Cd9 Yb1 37.00(11) . .
O12 Cd9 Yb1 96.87(12) . .
Cd2 Cl1 Yb2 90.44(12) . .
Cd8 Cl2 Yb1 86.44(10) . .
C8 N1 C9 113.0(6) . .
C8 N1 Yb2 128.2(5) . .
C9 N1 Yb2 118.6(5) . .
C15 N2 C14 114.6(6) . .
C15 N2 Cd5 127.5(5) . .
C14 N2 Cd5 117.1(4) . .
C30 N3 C31 117.1(6) . .
C30 N3 Cd9 127.2(4) . .
C31 N3 Cd9 115.7(4) . .
C37 N4 C36 119.1(6) . .
C37 N4 Cd6 126.3(4) . .
C36 N4 Cd6 114.5(4) . .
C52 N5 C53 118.3(4) . .
C52 N5 Cd8 123.8(4) . .
C53 N5 Cd8 117.0(3) . .
C59 N6 C58 113.7(5) . .
C59 N6 Yb1 126.3(4) . .
C58 N6 Yb1 118.9(3) . .
C74 N7 C75 118.7(4) . .
C74 N7 Cd2 124.5(3) . .
C75 N7 Cd2 116.3(3) . .
C81 N8 C80 115.8(4) . .
C81 N8 Yb3 127.4(4) . .
C80 N8 Yb3 116.4(3) . .
C96 N9 C97 119.7(6) . .
C96 N9 Cd3 125.9(5) . .
C97 N9 Cd3 114.3(4) . .
C2 O1 C1 115.1(6) . .
C2 O1 Cd3 111.8(4) . .
C1 O1 Cd3 125.3(5) . .
C7 O2 Yb2 135.8(5) . .
C7 O2 Cd3 118.4(4) . .
Yb2 O2 Cd3 105.3(2) . .
C21 O3 Yb3 125.2(3) . .
C21 O3 Cd5 125.4(3) . .
Yb3 O3 Cd5 109.39(19) . .
C20 O4 C22 116.1(5) . .
C20 O4 Yb3 113.9(4) . .
C22 O4 Yb3 130.0(4) . .
C24 O5 C23 117.2(5) . .
C24 O5 Cd1 117.3(3) . .
C23 O5 Cd1 125.4(4) . .
C29 O6 Cd1 123.2(3) . .
C29 O6 Cd9 131.0(3) . .
Cd1 O6 Cd9 105.33(18) . .
C43 O7 Cd6 132.1(4) . .
C43 O7 Cd7 121.9(4) . .
Cd6 O7 Cd7 105.5(2) . .
C42 O8 C44 117.5(7) . .
C42 O8 Cd7 116.4(3) . .
C44 O8 Cd7 120.1(6) . .
C46 O9 C45 116.4(4) . .
C46 O9 Yb1 114.6(3) . .
C45 O9 Yb1 129.0(3) . .
C51 O10 Yb1 125.3(3) . .
C51 O10 Cd8 124.3(3) . .
Yb1 O10 Cd8 110.17(18) . .
C65 O11 Yb1 130.8(3) . .
C65 O11 Cd9 120.2(3) . .
Yb1 O11 Cd9 104.38(18) . .
C64 O12 C66 116.9(4) . .
C64 O12 Cd9 116.4(3) . .
C66 O12 Cd9 124.5(3) . .
C68 O13 C67 116.3(4) . .
C68 O13 Yb2 113.8(3) . .
C67 O13 Yb2 129.8(3) . .
C73 O14 Yb2 123.7(3) . .
C73 O14 Cd2 126.8(3) . .
Yb2 O14 Cd2 109.47(18) . .
C87 O15 Yb3 133.1(3) . .
C87 O15 Cd6 118.4(3) . .
Yb3 O15 Cd6 105.66(19) . .
C86 O16 C88 117.9(5) . .
C86 O16 Cd6 113.7(3) . .
C88 O16 Cd6 122.4(3) . .
C90 O17 C89 118.2(6) . .
C90 O17 Cd4 117.1(3) . .
C89 O17 Cd4 124.3(4) . .
C95 O18 Cd3 130.0(4) . .
C95 O18 Cd4 124.8(4) . .
Cd3 O18 Cd4 105.2(2) . .
C101 O19 Yb2 143.9(3) . .
C101 O20 Cd2 127.4(3) . .
C103 O21 Cd1 88.5(4) . .
C103 O21 Cd2 133.6(4) . .
Cd1 O21 Cd2 131.5(3) . .
C103 O22 Cd1 96.3(4) . .
C105 O23 Cd2 124.5(3) . .
C105 O24 Cd9 105.2(3) . .
C105 O24 Yb1 145.6(3) . .
Cd9 O24 Yb1 102.83(18) . .
C107 O25 Cd9 123.2(3) . .
C107 O25 Cd1 133.3(3) . .
Cd9 O25 Cd1 103.48(18) . .
C107 O26 Yb1 147.8(3) . .
C109 O27 Yb1 146.3(3) . .
C109 O28 Cd8 125.5(3) . .
C111 O29 Cd7 98.3(4) . .
C111 O30 Cd8 136.7(4) . .
C111 O30 Cd7 85.9(4) . .
Cd8 O30 Cd7 136.7(2) . .
C113 O31 Cd8 127.3(3) . .
C113 O32 Cd6 106.9(3) . .
C113 O32 Yb3 146.0(4) . .
Cd6 O32 Yb3 102.78(18) . .
C115 O33 Cd7 133.2(4) . .
C115 O33 Cd6 124.5(4) . .
Cd7 O33 Cd6 102.1(2) . .
C115 O34 Yb3 145.5(4) . .
C117 O35 Yb3 145.6(4) . .
C117 O36 Cd5 129.0(3) . .
C119 O37 Yb3 157.5(6) . .
C119 O37 Cd5 91.7(5) . .
Yb3 O37 Cd5 100.0(2) . .
C119 O38 Cd5 91.1(4) . .
C121 O39 Cd4 88.1(4) . .
C121 O39 Cd5 134.8(4) . .
Cd4 O39 Cd5 132.8(2) . .
C121 O40 Cd4 97.6(4) . .
C123 O41 Cd3 125.0(4) . .
C123 O41 Cd4 132.0(4) . .
Cd3 O41 Cd4 102.2(2) . .
C123 O42 Yb2 146.3(4) . .
C125 O43 Cd5 126.6(4) . .
C125 O44 Cd3 103.3(3) . .
C125 O44 Yb2 146.4(4) . .
Cd3 O44 Yb2 102.81(17) . .
O1 C1 H1A 109.5 . .
O1 C1 H1B 109.5 . .
H1A C1 H1B 109.5 . .
O1 C1 H1C 109.5 . .
H1A C1 H1C 109.5 . .
H1B C1 H1C 109.5 . .
C3 C2 O1 126.7(7) . .
C3 C2 C7 120.6(8) . .
O1 C2 C7 112.7(7) . .
C2 C3 C4 120.6(9) . .
C2 C3 H3A 119.7 . .
C4 C3 H3A 119.7 . .
C5 C4 C3 122.2(10) . .
C5 C4 H4A 118.9 . .
C3 C4 H4A 118.9 . .
C4 C5 C6 119.4(9) . .
C4 C5 H5A 120.3 . .
C6 C5 H5A 120.3 . .
C7 C6 C8 125.0(7) . .
C7 C6 C5 119.0(7) . .
C8 C6 C5 115.9(7) . .
O2 C7 C6 122.9(7) . .
O2 C7 C2 119.3(7) . .
C6 C7 C2 117.8(7) . .
N1 C8 C6 126.7(7) . .
N1 C8 H8A 116.6 . .
C6 C8 H8A 116.6 . .
N1 C9 C10 113.3(6) . 2_655
N1 C9 H9A 108.9 . .
C10 C9 H9A 108.9 2_655 .
N1 C9 H9B 108.9 . .
C10 C9 H9B 108.9 2_655 .
H9A C9 H9B 107.7 . .
C11 C10 C9 113.2(7) . 2_655
C11 C10 H10A 108.9 . .
C9 C10 H10A 108.9 2_655 .
C11 C10 H10B 108.9 . .
C9 C10 H10B 108.9 2_655 .
H10A C10 H10B 107.8 . .
C10 C11 C12 112.0(7) . .
C10 C11 H11A 109.2 . .
C12 C11 H11A 109.2 . .
C10 C11 H11B 109.2 . .
C12 C11 H11B 109.2 . .
H11A C11 H11B 107.9 . .
C13 C12 C11 113.8(7) . .
C13 C12 H12A 108.8 . .
C11 C12 H12A 108.8 . .
C13 C12 H12B 108.8 . .
C11 C12 H12B 108.8 . .
H12A C12 H12B 107.7 . .
C14 C13 C12 110.3(6) . .
C14 C13 H13A 109.6 . .
C12 C13 H13A 109.6 . .
C14 C13 H13B 109.6 . .
C12 C13 H13B 109.6 . .
H13A C13 H13B 108.1 . .
N2 C14 C13 109.3(6) . .
N2 C14 H14A 109.8 . .
C13 C14 H14A 109.8 . .
N2 C14 H14B 109.8 . .
C13 C14 H14B 109.8 . .
H14A C14 H14B 108.3 . .
N2 C15 C16 127.2(7) . .
N2 C15 H15A 116.4 . .
C16 C15 H15A 116.4 . .
C17 C16 C21 121.0(6) . .
C17 C16 C15 114.5(7) . .
C21 C16 C15 124.4(6) . .
C16 C17 C18 120.7(8) . .
C16 C17 H17A 119.6 . .
C18 C17 H17A 119.6 . .
C19 C18 C17 118.5(8) . .
C19 C18 H18A 120.8 . .
C17 C18 H18A 120.8 . .
C18 C19 C20 121.9(8) . .
C18 C19 H19A 119.1 . .
C20 C19 H19A 119.1 . .
O4 C20 C19 126.5(7) . .
O4 C20 C21 112.2(6) . .
C19 C20 C21 121.3(7) . .
O3 C21 C16 125.9(5) . .
O3 C21 C20 117.3(5) . .
C16 C21 C20 116.7(5) . .
O3 C21 Yb3 35.0(2) . .
C16 C21 Yb3 154.4(4) . .
C20 C21 Yb3 84.5(3) . .
O4 C22 H22A 109.5 . .
O4 C22 H22B 109.5 . .
H22A C22 H22B 109.5 . .
O4 C22 H22C 109.5 . .
H22A C22 H22C 109.5 . .
H22B C22 H22C 109.5 . .
O5 C23 H23A 109.5 . .
O5 C23 H23B 109.5 . .
H23A C23 H23B 109.5 . .
O5 C23 H23C 109.5 . .
H23A C23 H23C 109.5 . .
H23B C23 H23C 109.5 . .
C25 C24 O5 125.1(7) . .
C25 C24 C29 123.4(8) . .
O5 C24 C29 111.5(6) . .
C24 C25 C26 119.7(8) . .
C24 C25 H25A 120.1 . .
C26 C25 H25A 120.1 . .
C27 C26 C25 119.2(8) . .
C27 C26 H26A 120.4 . .
C25 C26 H26A 120.4 . .
C26 C27 C28 124.1(8) . .
C26 C27 H27A 118.0 . .
C28 C27 H27A 118.0 . .
C30 C28 C27 116.1(7) . .
C30 C28 C29 127.5(7) . .
C27 C28 C29 116.4(7) . .
O6 C29 C28 123.0(6) . .
O6 C29 C24 119.8(6) . .
C28 C29 C24 117.2(7) . .
N3 C30 C28 127.7(7) . .
N3 C30 H30A 116.1 . .
C28 C30 H30A 116.1 . .
N3 C31 C32 108.8(9) . .
N3 C31 H31A 109.9 . .
C32 C31 H31A 109.9 . .
N3 C31 H31B 109.9 . .
C32 C31 H31B 109.9 . .
H31A C31 H31B 108.3 . .
C31 C32 C33 100.1(12) . .
C31 C32 C33' 130.5(11) . .
C33 C32 C33' 37.8(9) . .
C31 C32 H32A 111.8 . .
C33 C32 H32A 111.8 . .
C33' C32 H32A 109.3 . .
C31 C32 H32B 111.8 . .
C33 C32 H32B 111.8 . .
C33' C32 H32B 78.3 . .
H32A C32 H32B 109.5 . .
C34 C33 C32 136.9(19) 2_655 .
C34 C33 H33A 102.9 2_655 .
C32 C33 H33A 102.9 . .
C34 C33 H33B 102.9 2_655 .
C32 C33 H33B 102.9 . .
H33A C33 H33B 105.1 . .
C34' C33' C32 121.7(18) 2_655 .
C34' C33' H33D 106.9 2_655 .
C32 C33' H33D 106.9 . .
C34' C33' H33F 106.9 2_655 .
C32 C33' H33F 106.9 . .
H33D C33' H33F 106.7 . .
C33 C34 C35 134.8(19) 2_655 .
C33 C34 H34A 103.5 2_655 .
C35 C34 H34A 103.5 . .
C33 C34 H34B 103.5 2_655 .
C35 C34 H34B 103.5 . .
H34A C34 H34B 105.3 . .
C33' C34' C35 122(2) 2_655 .
C33' C34' H34D 106.9 2_655 .
C35 C34' H34D 106.9 . .
C33' C34' H34F 106.9 2_655 .
C35 C34' H34F 106.9 . .
H34D C34' H34F 106.7 . .
C99 C99 C98 120(2) 2_655 .
C99 C99 H99A 107.3 2_655 .
C98 C99 H99A 107.3 . .
C99 C99 H99C 107.3 2_655 .
C98 C99 H99C 107.3 . .
H99A C99 H99C 106.9 . .
C99' C99' C98 148.6(19) 2_655 .
C99' C99' H99D 99.6 2_655 .
C98 C99' H99D 99.6 . .
C99' C99' H99E 99.6 2_655 .
C98 C99' H99E 99.6 . .
H99D C99' H99E 104.1 . .
C36 C35 C34 96.9(11) . .
C36 C35 C34' 130.9(13) . .
C34 C35 C34' 39.2(9) . .
C36 C35 H35A 112.4 . .
C34 C35 H35A 112.4 . .
C34' C35 H35A 106.3 . .
C36 C35 H35B 112.4 . .
C34 C35 H35B 112.4 . .
C34' C35 H35B 79.8 . .
H35A C35 H35B 109.9 . .
N4 C36 C35 108.5(8) . .
N4 C36 H36A 110.0 . .
C35 C36 H36A 110.0 . .
N4 C36 H36B 110.0 . .
C35 C36 H36B 110.0 . .
H36A C36 H36B 108.4 . .
N4 C37 C38 128.7(8) . .
N4 C37 H37A 115.7 . .
C38 C37 H37A 115.7 . .
C43 C38 C39 120.2(9) . .
C43 C38 C37 126.2(8) . .
C39 C38 C37 113.6(9) . .
C38 C39 C40 117.9(11) . .
C38 C39 H39A 121.1 . .
C40 C39 H39A 121.1 . .
C41 C40 C39 121.7(11) . .
C41 C40 H40A 119.1 . .
C39 C40 H40A 119.1 . .
C42 C41 C40 118.7(11) . .
C42 C41 H41A 120.7 . .
C40 C41 H41A 120.7 . .
C41 C42 O8 122.7(9) . .
C41 C42 C43 123.1(10) . .
O8 C42 C43 114.2(7) . .
O7 C43 C38 124.0(7) . .
O7 C43 C42 117.6(8) . .
C38 C43 C42 118.3(8) . .
O8 C44 H44A 109.5 . .
O8 C44 H44B 109.5 . .
H44A C44 H44B 109.5 . .
O8 C44 H44C 109.5 . .
H44A C44 H44C 109.5 . .
H44B C44 H44C 109.5 . .
O9 C45 H45A 109.5 . .
O9 C45 H45B 109.5 . .
H45A C45 H45B 109.5 . .
O9 C45 H45C 109.5 . .
H45A C45 H45C 109.5 . .
H45B C45 H45C 109.5 . .
C47 C46 O9 123.8(6) . .
C47 C46 C51 123.5(7) . .
O9 C46 C51 112.7(5) . .
C46 C47 C48 118.6(7) . .
C46 C47 H47A 120.7 . .
C48 C47 H47A 120.7 . .
C49 C48 C47 118.7(7) . .
C49 C48 H48A 120.7 . .
C47 C48 H48A 120.7 . .
C48 C49 C50 124.1(7) . .
C48 C49 H49A 117.9 . .
C50 C49 H49A 117.9 . .
C49 C50 C51 116.5(7) . .
C49 C50 C52 117.5(7) . .
C51 C50 C52 125.7(7) . .
O10 C51 C46 117.7(6) . .
O10 C51 C50 123.8(6) . .
C46 C51 C50 118.5(6) . .
O10 C51 Yb1 34.9(2) . .
C46 C51 Yb1 85.0(4) . .
C50 C51 Yb1 154.4(5) . .
N5 C52 C50 128.4(6) . .
N5 C52 H52A 115.8 . .
C50 C52 H52A 115.8 . .
N5 C53 C54 112.5(5) . .
N5 C53 H53A 109.1 . .
C54 C53 H53A 109.1 . .
N5 C53 H53B 109.1 . .
C54 C53 H53B 109.1 . .
H53A C53 H53B 107.8 . .
C55 C54 C53 111.9(6) . .
C55 C54 H54A 109.2 . .
C53 C54 H54A 109.2 . .
C55 C54 H54B 109.2 . .
C53 C54 H54B 109.2 . .
H54A C54 H54B 107.9 . .
C54 C55 C56 114.6(6) . .
C54 C55 H55A 108.6 . .
C56 C55 H55A 108.6 . .
C54 C55 H55B 108.6 . .
C56 C55 H55B 108.6 . .
H55A C55 H55B 107.6 . .
C57 C56 C55 113.1(6) . .
C57 C56 H56A 108.9 . .
C55 C56 H56A 108.9 . .
C57 C56 H56B 108.9 . .
C55 C56 H56B 108.9 . .
H56A C56 H56B 107.8 . .
C56 C57 C58 112.4(6) . 2_655
C56 C57 H57B 109.1 . .
C58 C57 H57B 109.1 2_655 .
C56 C57 H57C 109.1 . .
C58 C57 H57C 109.1 2_655 .
H57B C57 H57C 107.9 . .
N6 C58 C57 111.2(5) . 2_655
N6 C58 H58A 109.4 . .
C57 C58 H58A 109.4 2_655 .
N6 C58 H58B 109.4 . .
C57 C58 H58B 109.4 2_655 .
H58A C58 H58B 108.0 . .
N6 C59 C60 127.1(7) . .
N6 C59 H59A 116.5 . .
C60 C59 H59A 116.5 . .
C61 C60 C65 120.5(7) . .
C61 C60 C59 116.6(7) . .
C65 C60 C59 122.8(7) . .
C60 C61 C62 121.3(9) . .
C60 C61 H61A 119.3 . .
C62 C61 H61A 119.3 . .
C63 C62 C61 117.9(8) . .
C63 C62 H62A 121.0 . .
C61 C62 H62A 121.0 . .
C64 C63 C62 121.9(8) . .
C64 C63 H63A 119.0 . .
C62 C63 H63A 119.0 . .
O12 C64 C63 125.7(6) . .
O12 C64 C65 113.5(6) . .
C63 C64 C65 120.5(7) . .
O11 C65 C60 122.4(6) . .
O11 C65 C64 119.9(6) . .
C60 C65 C64 117.7(7) . .
O12 C66 H66A 109.5 . .
O12 C66 H66B 109.5 . .
H66A C66 H66B 109.5 . .
O12 C66 H66C 109.5 . .
H66A C66 H66C 109.5 . .
H66B C66 H66C 109.5 . .
O13 C67 H67A 109.5 . .
O13 C67 H67B 109.5 . .
H67A C67 H67B 109.5 . .
O13 C67 H67C 109.5 . .
H67A C67 H67C 109.5 . .
H67B C67 H67C 109.5 . .
O13 C68 C69 124.1(6) . .
O13 C68 C73 113.4(5) . .
C69 C68 C73 122.4(7) . .
C70 C69 C68 118.5(7) . .
C70 C69 H69A 120.7 . .
C68 C69 H69A 120.7 . .
C71 C70 C69 120.1(7) . .
C71 C70 H70A 119.9 . .
C69 C70 H70A 119.9 . .
C70 C71 C72 122.2(7) . .
C70 C71 H71A 118.9 . .
C72 C71 H71A 118.9 . .
C71 C72 C73 118.2(7) . .
C71 C72 C74 116.2(7) . .
C73 C72 C74 125.2(6) . .
O14 C73 C68 117.9(6) . .
O14 C73 C72 123.7(6) . .
C68 C73 C72 118.4(6) . .
O14 C73 Yb2 36.1(2) . .
C68 C73 Yb2 84.1(4) . .
C72 C73 Yb2 154.0(5) . .
N7 C74 C72 129.5(6) . .
N7 C74 H74A 115.2 . .
C72 C74 H74A 115.2 . .
N7 C75 C76 114.0(5) . .
N7 C75 H75A 108.7 . .
C76 C75 H75A 108.7 . .
N7 C75 H75B 108.7 . .
C76 C75 H75B 108.7 . .
H75A C75 H75B 107.6 . .
C75 C76 C77 112.8(6) . .
C75 C76 H76A 109.0 . .
C77 C76 H76A 109.0 . .
C75 C76 H76B 109.0 . .
C77 C76 H76B 109.0 . .
H76A C76 H76B 107.8 . .
C76 C77 C78 114.4(6) . .
C76 C77 H77A 108.6 . .
C78 C77 H77A 108.7 . .
C76 C77 H77B 108.6 . .
C78 C77 H77B 108.7 . .
H77A C77 H77B 107.6 . .
C77 C78 C79 114.1(6) . 2_655
C77 C78 H78A 108.7 . .
C79 C78 H78A 108.7 2_655 .
C77 C78 H78B 108.7 . .
C79 C78 H78B 108.7 2_655 .
H78A C78 H78B 107.6 . .
C80 C79 C78 111.5(6) . 2_655
C80 C79 H79A 109.3 . .
C78 C79 H79A 109.3 2_655 .
C80 C79 H79B 109.3 . .
C78 C79 H79B 109.3 2_655 .
H79A C79 H79B 108.0 . .
C79 C80 N8 112.0(6) . .
C79 C80 H80A 109.2 . .
N8 C80 H80A 109.2 . .
C79 C80 H80B 109.2 . .
N8 C80 H80B 109.2 . .
H80A C80 H80B 107.9 . .
N8 C81 C82 128.3(6) . .
N8 C81 H81A 115.9 . .
C82 C81 H81A 115.9 . .
C83 C82 C87 121.0(7) . .
C83 C82 C81 117.0(7) . .
C87 C82 C81 121.8(6) . .
C82 C83 C84 118.8(8) . .
C82 C83 H83A 120.6 . .
C84 C83 H83A 120.6 . .
C85 C84 C83 121.0(8) . .
C85 C84 H84A 119.5 . .
C83 C84 H84A 119.5 . .
C84 C85 C86 120.4(7) . .
C84 C85 H85A 119.8 . .
C86 C85 H85A 119.8 . .
O16 C86 C85 124.5(6) . .
O16 C86 C87 114.3(6) . .
C85 C86 C87 121.1(7) . .
O15 C87 C82 122.3(6) . .
O15 C87 C86 120.0(6) . .
C82 C87 C86 117.6(7) . .
O16 C88 H88A 109.5 . .
O16 C88 H88B 109.5 . .
H88A C88 H88B 109.5 . .
O16 C88 H88C 109.5 . .
H88A C88 H88C 109.5 . .
H88B C88 H88C 109.5 . .
O17 C89 H89A 109.5 . .
O17 C89 H89B 109.5 . .
H89A C89 H89B 109.5 . .
O17 C89 H89C 109.5 . .
H89A C89 H89C 109.5 . .
H89B C89 H89C 109.5 . .
O17 C90 C91 125.5(8) . .
O17 C90 C95 114.2(7) . .
C91 C90 C95 120.2(10) . .
C90 C91 C92 119.2(10) . .
C90 C91 H91A 120.4 . .
C92 C91 H91A 120.4 . .
C91 C92 C93 122.8(11) . .
C91 C92 H92A 118.6 . .
C93 C92 H92A 118.6 . .
C92 C93 C94 117.3(11) . .
C92 C93 H93A 121.3 . .
C94 C93 H93A 121.3 . .
C95 C94 C93 121.4(10) . .
C95 C94 C96 126.6(9) . .
C93 C94 C96 112.0(10) . .
O18 C95 C94 125.2(8) . .
O18 C95 C90 115.8(8) . .
C94 C95 C90 118.9(8) . .
N9 C96 C94 129.4(9) . .
N9 C96 H96A 115.3 . .
C94 C96 H96A 115.3 . .
C98 C97 N9 111.4(8) . .
C98 C97 H97A 109.3 . .
N9 C97 H97A 109.3 . .
C98 C97 H97B 109.3 . .
N9 C97 H97B 109.3 . .
H97A C97 H97B 108.0 . .
C97 C98 C99' 95.0(12) . .
C97 C98 C99 128.4(11) . .
C99' C98 C99 40.2(9) . .
C97 C98 H98A 105.2 . .
C99' C98 H98A 97.7 . .
C99 C98 H98A 105.2 . .
C97 C98 H98B 105.2 . .
C99' C98 H98B 143.2 . .
C99 C98 H98B 105.2 . .
H98A C98 H98B 105.9 . .
C101 C100 H10D 109.5 . .
C101 C100 H10E 109.5 . .
H10D C100 H10E 109.5 . .
C101 C100 H10F 109.5 . .
H10D C100 H10F 109.5 . .
H10E C100 H10F 109.5 . .
O20 C101 O19 126.8(5) . .
O20 C101 C100 117.7(5) . .
O19 C101 C100 115.5(5) . .
C103 C102 H10G 109.5 . .
C103 C102 H10H 109.5 . .
H10G C102 H10H 109.5 . .
C103 C102 H10I 109.5 . .
H10G C102 H10I 109.5 . .
H10H C102 H10I 109.5 . .
O21 C103 O22 120.6(7) . .
O21 C103 C102 123.2(7) . .
O22 C103 C102 116.1(7) . .
O21 C103 Cd1 64.4(4) . .
O22 C103 Cd1 56.3(3) . .
C102 C103 Cd1 172.4(6) . .
C105 C104 H10J 109.5 . .
C105 C104 H10K 109.5 . .
H10J C104 H10K 109.5 . .
C105 C104 H10L 109.5 . .
H10J C104 H10L 109.5 . .
H10K C104 H10L 109.5 . .
O23 C105 O24 119.6(6) . .
O23 C105 C104 122.1(6) . .
O24 C105 C104 118.3(6) . .
C107 C106 H10M 109.5 . .
C107 C106 H10N 109.5 . .
H10M C106 H10N 109.5 . .
C107 C106 H10O 109.5 . .
H10M C106 H10O 109.5 . .
H10N C106 H10O 109.5 . .
O26 C107 O25 124.0(6) . .
O26 C107 C106 118.6(7) . .
O25 C107 C106 117.4(6) . .
C109 C108 H10P 109.5 . .
C109 C108 H10Q 109.5 . .
H10P C108 H10Q 109.5 . .
C109 C108 H10R 109.5 . .
H10P C108 H10R 109.5 . .
H10Q C108 H10R 109.5 . .
O28 C109 O27 125.9(5) . .
O28 C109 C108 117.1(6) . .
O27 C109 C108 117.0(6) . .
C111 C110 H11C 109.5 . .
C111 C110 H11D 109.5 . .
H11C C110 H11D 109.5 . .
C111 C110 H11E 109.5 . .
H11C C110 H11E 109.5 . .
H11D C110 H11E 109.5 . .
O29 C111 O30 120.9(7) . .
O29 C111 C110 117.0(7) . .
O30 C111 C110 122.0(7) . .
O29 C111 Cd7 54.8(3) . .
O30 C111 Cd7 66.2(3) . .
C110 C111 Cd7 171.8(6) . .
C113 C112 H11F 109.5 . .
C113 C112 H11G 109.5 . .
H11F C112 H11G 109.5 . .
C113 C112 H11H 109.5 . .
H11F C112 H11H 109.5 . .
H11G C112 H11H 109.5 . .
O32 C113 O31 118.1(5) . .
O32 C113 C112 120.8(6) . .
O31 C113 C112 121.1(6) . .
C115 C114 H11I 109.5 . .
C115 C114 H11J 109.5 . .
H11I C114 H11J 109.5 . .
C115 C114 H11K 109.5 . .
H11I C114 H11K 109.5 . .
H11J C114 H11K 109.5 . .
O34 C115 O33 124.2(7) . .
O34 C115 C114 118.4(8) . .
O33 C115 C114 117.3(8) . .
C117 C116 H11L 109.5 . .
C117 C116 H11M 109.5 . .
H11L C116 H11M 109.5 . .
C117 C116 H11N 109.5 . .
H11L C116 H11N 109.5 . .
H11M C116 H11N 109.5 . .
O35 C117 O36 124.0(6) . .
O35 C117 C116 119.4(6) . .
O36 C117 C116 116.6(6) . .
C119 C118 H11O 109.5 . .
C119 C118 H11P 109.5 . .
H11O C118 H11P 109.5 . .
C119 C118 H11Q 109.5 . .
H11O C118 H11Q 109.5 . .
H11P C118 H11Q 109.5 . .
O37 C119 O38 127.4(9) . .
O37 C119 C118 124.1(10) . .
O38 C119 C118 106.3(10) . .
O37 C119 Cd5 68.4(5) . .
O38 C119 Cd5 59.4(3) . .
C118 C119 Cd5 163.7(9) . .
O37 C119 Yb3 16.1(4) . .
O38 C119 Yb3 132.4(5) . .
C118 C119 Yb3 112.3(7) . .
Cd5 C119 Yb3 77.4(2) . .
C121 C120 H12C 109.5 . .
C121 C120 H12D 109.5 . .
H12C C120 H12D 109.5 . .
C121 C120 H12E 109.5 . .
H12C C120 H12E 109.5 . .
H12D C120 H12E 109.5 . .
O40 C121 O39 119.3(7) . .
O40 C121 C120 119.7(7) . .
O39 C121 C120 120.9(7) . .
O40 C121 Cd4 55.4(3) . .
O39 C121 Cd4 64.1(3) . .
C120 C121 Cd4 172.6(6) . .
C123 C122 H12F 109.5 . .
C123 C122 H12G 109.5 . .
H12F C122 H12G 109.5 . .
C123 C122 H12H 109.5 . .
H12F C122 H12H 109.5 . .
H12G C122 H12H 109.5 . .
O42 C123 O41 123.1(7) . .
O42 C123 C122 120.0(7) . .
O41 C123 C122 117.0(7) . .
C125 C124 H12I 109.5 . .
C125 C124 H12J 109.5 . .
H12I C124 H12J 109.5 . .
C125 C124 H12K 109.5 . .
H12I C124 H12K 109.5 . .
H12J C124 H12K 109.5 . .
O43 C125 O44 118.8(6) . .
O43 C125 C124 121.1(6) . .
O44 C125 C124 120.0(5) . .

loop_
_geom_bond_atom_site_label_1
_geom_bond_atom_site_label_2
_geom_bond_distance
_geom_bond_site_symmetry_2
Yb1 O27 2.211(4) .
Yb1 O10 2.238(5) .
Yb1 O11 2.251(5) .
Yb1 O26 2.278(5) .
Yb1 O24 2.352(4) .
Yb1 N6 2.484(6) .
Yb1 O9 2.551(5) .
Yb1 Cl2 2.884(4) .
Yb1 C51 3.196(7) .
Yb1 Cd9 3.6238(12) .
Yb1 Cd8 3.7289(17) .
Yb2 O19 2.213(5) .
Yb2 O2 2.248(5) .
Yb2 O14 2.260(5) .
Yb2 O42 2.303(5) .
Yb2 O44 2.357(5) .
Yb2 N1 2.508(6) .
Yb2 O13 2.538(5) .
Yb2 Cl1 2.646(4) .
Yb2 C73 3.190(7) .
Yb2 Cd3 3.6319(14) .
Yb2 Cd2 3.7334(10) .
Yb3 O35 2.224(5) .
Yb3 O15 2.230(5) .
Yb3 O3 2.239(5) .
Yb3 O34 2.304(5) .
Yb3 O37 2.325(7) .
Yb3 O32 2.364(5) .
Yb3 N8 2.485(6) .
Yb3 O4 2.578(5) .
Yb3 C21 3.195(7) .
Yb3 C119 3.200(10) .
Yb3 Cd6 3.6326(10) .
Yb3 Cd5 3.7235(9) .
Cd1 O6 2.238(5) .
Cd1 O22 2.274(5) .
Cd1 O25 2.292(5) .
Cd1 O5 2.415(5) .
Cd1 O21 2.452(6) .
Cd1 Cl5 2.453(2) .
Cd1 C103 2.718(8) .
Cd2 N7 2.283(6) .
Cd2 O20 2.307(5) .
Cd2 O14 2.312(5) .
Cd2 O23 2.374(5) .
Cd2 O21 2.469(6) .
Cd2 Cl1 2.614(3) .
Cd3 O18 2.243(5) .
Cd3 O41 2.276(5) .
Cd3 N9 2.278(7) .
Cd3 O44 2.289(5) .
Cd3 O2 2.320(5) .
Cd3 O1 2.512(5) .
Cd4 O18 2.245(6) .
Cd4 O40 2.270(6) .
Cd4 O41 2.307(5) .
Cd4 Cl4 2.447(2) .
Cd4 O17 2.457(6) .
Cd4 O39 2.459(6) .
Cd4 C121 2.733(8) .
Cd5 N2 2.285(6) .
Cd5 O36 2.323(5) .
Cd5 O3 2.324(5) .
Cd5 O38 2.343(7) .
Cd5 O43 2.366(5) .
Cd5 O39 2.463(6) .
Cd5 O37 2.532(6) .
Cd5 C119 2.722(9) .
Cd6 O7 2.230(5) .
Cd6 N4 2.273(7) .
Cd6 O32 2.284(5) .
Cd6 O33 2.293(5) .
Cd6 O15 2.328(5) .
Cd6 O16 2.493(5) .
Cd7 O7 2.236(5) .
Cd7 O29 2.250(6) .
Cd7 O33 2.276(5) .
Cd7 O8 2.400(7) .
Cd7 Cl3 2.471(2) .
Cd7 O30 2.499(5) .
Cd7 C111 2.724(8) .
Cd8 N5 2.304(6) .
Cd8 O10 2.309(5) .
Cd8 O31 2.334(5) .
Cd8 O28 2.340(5) .
Cd8 O30 2.460(6) .
Cd8 Cl2 2.549(3) .
Cd9 N3 2.246(6) .
Cd9 O6 2.254(5) .
Cd9 O25 2.255(5) .
Cd9 O24 2.284(5) .
Cd9 O11 2.335(4) .
Cd9 O12 2.492(5) .
N1 C8 1.284(10) .
N1 C9 1.485(9) .
N2 C15 1.293(9) .
N2 C14 1.489(9) .
N3 C30 1.322(9) .
N3 C31 1.461(10) .
N4 C37 1.312(9) .
N4 C36 1.484(10) .
N5 C52 1.273(7) .
N5 C53 1.459(7) .
N6 C59 1.269(8) .
N6 C58 1.491(7) .
N7 C74 1.312(7) .
N7 C75 1.463(6) .
N8 C81 1.258(8) .
N8 C80 1.515(8) .
N9 C96 1.270(10) .
N9 C97 1.495(10) .
O1 C2 1.395(9) .
O1 C1 1.445(9) .
O2 C7 1.325(9) .
O3 C21 1.330(7) .
O4 C20 1.373(9) .
O4 C22 1.453(7) .
O5 C24 1.389(8) .
O5 C23 1.424(8) .
O6 C29 1.289(7) .
O7 C43 1.320(9) .
O8 C42 1.363(11) .
O8 C44 1.436(10) .
O9 C46 1.388(7) .
O9 C45 1.459(7) .
O10 C51 1.329(7) .
O11 C65 1.336(7) .
O12 C64 1.365(7) .
O12 C66 1.452(8) .
O13 C68 1.387(7) .
O13 C67 1.439(7) .
O14 C73 1.322(6) .
O15 C87 1.321(7) .
O16 C86 1.363(7) .
O16 C88 1.435(8) .
O17 C90 1.345(10) .
O17 C89 1.417(9) .
O18 C95 1.322(8) .
O19 C101 1.264(6) .
O20 C101 1.240(6) .
O21 C103 1.241(8) .
O22 C103 1.259(8) .
O23 C105 1.251(7) .
O24 C105 1.275(7) .
O25 C107 1.283(8) .
O26 C107 1.232(7) .
O27 C109 1.254(7) .
O28 C109 1.253(7) .
O29 C111 1.244(8) .
O30 C111 1.278(9) .
O31 C113 1.257(7) .
O32 C113 1.250(7) .
O33 C115 1.265(9) .
O34 C115 1.254(9) .
O35 C117 1.245(7) .
O36 C117 1.261(7) .
O37 C119 0.926(11) .
O38 C119 1.341(9) .
O39 C121 1.276(9) .
O40 C121 1.253(8) .
O41 C123 1.269(8) .
O42 C123 1.243(7) .
O43 C125 1.258(7) .
O44 C125 1.276(7) .
C1 H1A 0.9600 .
C1 H1B 0.9600 .
C1 H1C 0.9600 .
C2 C3 1.351(12) .
C2 C7 1.424(10) .
C3 C4 1.396(13) .
C3 H3A 0.9300 .
C4 C5 1.294(13) .
C4 H4A 0.9300 .
C5 C6 1.474(12) .
C5 H5A 0.9300 .
C6 C7 1.395(11) .
C6 C8 1.440(11) .
C8 H8A 0.9300 .
C9 C10 1.498(10) 2_655
C9 H9A 0.9700 .
C9 H9B 0.9700 .
C10 C11 1.491(10) .
C10 C9 1.498(10) 2_655
C10 H10A 0.9700 .
C10 H10B 0.9700 .
C11 C12 1.527(11) .
C11 H11A 0.9700 .
C11 H11B 0.9700 .
C12 C13 1.521(10) .
C12 H12A 0.9700 .
C12 H12B 0.9700 .
C13 C14 1.515(10) .
C13 H13A 0.9700 .
C13 H13B 0.9700 .
C14 H14A 0.9700 .
C14 H14B 0.9700 .
C15 C16 1.457(10) .
C15 H15A 0.9300 .
C16 C17 1.397(10) .
C16 C21 1.404(8) .
C17 C18 1.421(11) .
C17 H17A 0.9300 .
C18 C19 1.362(13) .
C18 H18A 0.9300 .
C19 C20 1.380(11) .
C19 H19A 0.9300 .
C20 C21 1.437(7) .
C22 H22A 0.9600 .
C22 H22B 0.9600 .
C22 H22C 0.9600 .
C23 H23A 0.9600 .
C23 H23B 0.9600 .
C23 H23C 0.9600 .
C24 C25 1.372(11) .
C24 C29 1.442(10) .
C25 C26 1.381(12) .
C25 H25A 0.9300 .
C26 C27 1.379(12) .
C26 H26A 0.9300 .
C27 C28 1.434(11) .
C27 H27A 0.9300 .
C28 C30 1.393(11) .
C28 C29 1.437(10) .
C30 H30A 0.9300 .
C31 C32 1.524(16) .
C31 H31A 0.9700 .
C31 H31B 0.9700 .
C32 C33 1.61(2) .
C32 C33' 1.653(18) .
C32 H32A 0.9700 .
C32 H32B 0.9700 .
C33 C34 1.08(2) 2_655
C33 H33A 0.9700 .
C33 H33B 0.9700 .
C33' C34' 1.01(2) 2_655
C33' H33D 0.9700 .
C33' H33F 0.9700 .
C34 C33 1.08(2) 2_655
C34 C35 1.568(17) .
C34 H34A 0.9700 .
C34 H34B 0.9700 .
C34' C33' 1.01(2) 2_655
C34' C35 1.65(2) .
C34' H34D 0.9700 .
C34' H34F 0.9700 .
C99 C99 1.04(3) 2_655
C99 C98 1.623(18) .
C99 H99A 0.9700 .
C99 H99C 0.9700 .
C99' C99' 0.98(3) 2_655
C99' C98 1.62(2) .
C99' H99D 0.9700 .
C99' H99E 0.9700 .
C35 C36 1.501(17) .
C35 H35A 0.9700 .
C35 H35B 0.9700 .
C36 H36A 0.9700 .
C36 H36B 0.9700 .
C37 C38 1.443(13) .
C37 H37A 0.9300 .
C38 C43 1.396(12) .
C38 C39 1.416(13) .
C39 C40 1.438(17) .
C39 H39A 0.9300 .
C40 C41 1.390(17) .
C40 H40A 0.9300 .
C41 C42 1.339(13) .
C41 H41A 0.9300 .
C42 C43 1.437(11) .
C44 H44A 0.9600 .
C44 H44B 0.9600 .
C44 H44C 0.9600 .
C45 H45A 0.9600 .
C45 H45B 0.9600 .
C45 H45C 0.9600 .
C46 C47 1.364(10) .
C46 C51 1.397(10) .
C47 C48 1.419(11) .
C47 H47A 0.9300 .
C48 C49 1.357(11) .
C48 H48A 0.9300 .
C49 C50 1.416(10) .
C49 H49A 0.9300 .
C50 C51 1.424(10) .
C50 C52 1.444(10) .
C52 H52A 0.9300 .
C53 C54 1.529(10) .
C53 H53A 0.9700 .
C53 H53B 0.9700 .
C54 C55 1.507(9) .
C54 H54A 0.9700 .
C54 H54B 0.9700 .
C55 C56 1.524(10) .
C55 H55A 0.9700 .
C55 H55B 0.9700 .
C56 C57 1.510(10) .
C56 H56A 0.9700 .
C56 H56B 0.9700 .
C57 C58 1.547(10) 2_655
C57 H57B 0.9700 .
C57 H57C 0.9700 .
C58 C57 1.547(10) 2_655
C58 H58A 0.9700 .
C58 H58B 0.9700 .
C59 C60 1.474(11) .
C59 H59A 0.9300 .
C60 C61 1.390(11) .
C60 C65 1.416(10) .
C61 C62 1.402(12) .
C61 H61A 0.9300 .
C62 C63 1.401(12) .
C62 H62A 0.9300 .
C63 C64 1.375(11) .
C63 H63A 0.9300 .
C64 C65 1.422(10) .
C66 H66A 0.9600 .
C66 H66B 0.9600 .
C66 H66C 0.9600 .
C67 H67A 0.9600 .
C67 H67B 0.9600 .
C67 H67C 0.9600 .
C68 C69 1.392(10) .
C68 C73 1.396(10) .
C69 C70 1.391(11) .
C69 H69A 0.9300 .
C70 C71 1.375(11) .
C70 H70A 0.9300 .
C71 C72 1.400(10) .
C71 H71A 0.9300 .
C72 C73 1.421(10) .
C72 C74 1.429(10) .
C74 H74A 0.9300 .
C75 C76 1.492(9) .
C75 H75A 0.9700 .
C75 H75B 0.9700 .
C76 C77 1.503(10) .
C76 H76A 0.9700 .
C76 H76B 0.9700 .
C77 C78 1.520(10) .
C77 H77A 0.9700 .
C77 H77B 0.9700 .
C78 C79 1.546(10) 2_655
C78 H78A 0.9700 .
C78 H78B 0.9700 .
C79 C80 1.512(10) .
C79 C78 1.546(10) 2_655
C79 H79A 0.9700 .
C79 H79B 0.9700 .
C80 H80A 0.9700 .
C80 H80B 0.9700 .
C81 C82 1.456(10) .
C81 H81A 0.9300 .
C82 C83 1.406(11) .
C82 C87 1.418(10) .
C83 C84 1.419(11) .
C83 H83A 0.9300 .
C84 C85 1.372(11) .
C84 H84A 0.9300 .
C85 C86 1.386(10) .
C85 H85A 0.9300 .
C86 C87 1.431(10) .
C88 H88A 0.9600 .
C88 H88B 0.9600 .
C88 H88C 0.9600 .
C89 H89A 0.9600 .
C89 H89B 0.9600 .
C89 H89C 0.9600 .
C90 C91 1.364(13) .
C90 C95 1.477(12) .
C91 C92 1.381(16) .
C91 H91A 0.9300 .
C92 C93 1.418(16) .
C92 H92A 0.9300 .
C93 C94 1.422(14) .
C93 H93A 0.9300 .
C94 C95 1.356(13) .
C94 C96 1.435(13) .
C96 H96A 0.9300 .
C97 C98 1.492(15) .
C97 H97A 0.9700 .
C97 H97B 0.9700 .
C98 H98A 0.9700 .
C98 H98B 0.9700 .
C100 C101 1.543(9) .
C100 H10D 0.9600 .
C100 H10E 0.9600 .
C100 H10F 0.9600 .
C102 C103 1.494(11) .
C102 H10G 0.9600 .
C102 H10H 0.9600 .
C102 H10I 0.9600 .
C104 C105 1.509(10) .
C104 H10J 0.9600 .
C104 H10K 0.9600 .
C104 H10L 0.9600 .
C106 C107 1.523(11) .
C106 H10M 0.9600 .
C106 H10N 0.9600 .
C106 H10O 0.9600 .
C108 C109 1.481(9) .
C108 H10P 0.9600 .
C108 H10Q 0.9600 .
C108 H10R 0.9600 .
C110 C111 1.497(12) .
C110 H11C 0.9600 .
C110 H11D 0.9600 .
C110 H11E 0.9600 .
C112 C113 1.494(10) .
C112 H11F 0.9600 .
C112 H11G 0.9600 .
C112 H11H 0.9600 .
C114 C115 1.514(13) .
C114 H11I 0.9600 .
C114 H11J 0.9600 .
C114 H11K 0.9600 .
C116 C117 1.480(10) .
C116 H11L 0.9600 .
C116 H11M 0.9600 .
C116 H11N 0.9600 .
C118 C119 1.650(18) .
C118 H11O 0.9600 .
C118 H11P 0.9600 .
C118 H11Q 0.9600 .
C120 C121 1.495(11) .
C120 H12C 0.9600 .
C120 H12D 0.9600 .
C120 H12E 0.9600 .
C122 C123 1.488(12) .
C122 H12F 0.9600 .
C122 H12G 0.9600 .
C122 H12H 0.9600 .
C124 C125 1.514(10) .
C124 H12I 0.9600 .
C124 H12J 0.9600 .
C124 H12K 0.9600 .
